data_1567076
loop_
_publ_author_name
'Zhou, Weinan'
'Sarma, Tridib'
'Yang, Liu'
'Lei, Chuanhu'
'Sessler, Jonathan L.'

_publ_section_title
;
 Controlled assembly of a bicyclic porphyrinoid and its 3-dimensional
 boron difluoride arrays
;
_journal_issue 24
_journal_name_full 'Chemical Science'
_journal_page_first 7276
_journal_page_last 7282
_journal_paper_doi 10.1039/D2SC01635D
_journal_volume 13
_journal_year 2022
_chemical_formula_moiety '3(C H4 O), C104 H107 N11, C4 H8 O1'
_chemical_formula_sum 'C111 H127 N11 O4'
_chemical_formula_weight 1679.23
_space_group_crystal_system triclinic
_space_group_IT_number 2
_space_group_name_Hall '-P 1'
_space_group_name_H-M_alt 'P -1'
_atom_sites_solution_hydrogens mixed
_atom_sites_solution_primary dual
_audit_creation_date 2020-12-10
_audit_creation_method
;
Olex2 1.3
(compiled 2020.11.12 svn.r5f609507 for OlexSys, GUI svn.r6226)
;
_audit_update_record
;
2021-09-16 deposited with the CCDC.	2022-05-26 downloaded from the CCDC.
;
_cell_angle_alpha 66.8150(10)
_cell_angle_beta 72.3480(10)
_cell_angle_gamma 74.252(2)
_cell_formula_units_Z 2
_cell_length_a 14.7293(4)
_cell_length_b 18.9653(6)
_cell_length_c 22.0241(6)
_cell_measurement_reflns_used 9927
_cell_measurement_temperature 173(2)
_cell_measurement_theta_max 65.12
_cell_measurement_theta_min 2.57
_cell_volume 5307.4(3)
_computing_cell_refinement 'SAINT V8.38A (?, 2016)'
_computing_data_reduction 'SAINT V8.38A (?, 2016)'
_computing_molecular_graphics 'Olex2 1.3 (Dolomanov et al., 2009)'
_computing_publication_material 'Olex2 1.3 (Dolomanov et al., 2009)'
_computing_structure_refinement 'SHELXL 2018/3 (Sheldrick, 2015)'
_computing_structure_solution 'ShelXT (Sheldrick, 2015)'
_diffrn_ambient_temperature 173.0
_diffrn_measured_fraction_theta_full 0.975
_diffrn_measured_fraction_theta_max 0.975
_diffrn_measurement_device_type 'Bruker APEX-II CCD'
_diffrn_measurement_method '\f and \w scans'
_diffrn_radiation_type CuK\a
_diffrn_radiation_wavelength 1.54178
_diffrn_reflns_av_R_equivalents 0.0676
_diffrn_reflns_av_unetI/netI 0.0699
_diffrn_reflns_Laue_measured_fraction_full 0.975
_diffrn_reflns_Laue_measured_fraction_max 0.975
_diffrn_reflns_limit_h_max 17
_diffrn_reflns_limit_h_min -17
_diffrn_reflns_limit_k_max 22
_diffrn_reflns_limit_k_min -22
_diffrn_reflns_limit_l_max 25
_diffrn_reflns_limit_l_min -25
_diffrn_reflns_number 50076
_diffrn_reflns_point_group_measured_fraction_full 0.975
_diffrn_reflns_point_group_measured_fraction_max 0.975
_diffrn_reflns_theta_full 65.643
_diffrn_reflns_theta_max 65.643
_diffrn_reflns_theta_min 2.573
_exptl_absorpt_coefficient_mu 0.497
_exptl_absorpt_correction_T_max 0.7526
_exptl_absorpt_correction_T_min 0.6031
_exptl_absorpt_correction_type none
_exptl_absorpt_process_details
;
SADABS-2016/2 (Bruker,2016/2) was used for absorption correction.
wR2(int) was 0.1089 before and 0.0710 after correction.
The Ratio of minimum to maximum transmission is 0.8014.
The \l/2 correction factor is Not present.
;
_exptl_crystal_colour dark
_exptl_crystal_density_diffrn 1.051
_exptl_crystal_description bar
_exptl_crystal_F_000 1804
_refine_diff_density_max 1.143
_refine_diff_density_min -0.382
_refine_diff_density_rms 0.075
_refine_ls_extinction_method none
_refine_ls_goodness_of_fit_ref 1.818
_refine_ls_hydrogen_treatment constr
_refine_ls_matrix_type full
_refine_ls_number_parameters 1202
_refine_ls_number_reflns 17902
_refine_ls_number_restraints 134
_refine_ls_restrained_S_all 1.847
_refine_ls_R_factor_all 0.1788
_refine_ls_R_factor_gt 0.1249
_refine_ls_shift/su_max 0.001
_refine_ls_shift/su_mean 0.000
_refine_ls_structure_factor_coef Fsqd
_refine_ls_weighting_details 'w=1/[\s^2^(Fo^2^)+(0.1000P)^2^] where P=(Fo^2^+2Fc^2^)/3'
_refine_ls_weighting_scheme calc
_refine_ls_wR_factor_gt 0.3110
_refine_ls_wR_factor_ref 0.3375
_reflns_Friedel_coverage 0.000
_reflns_number_gt 10051
_reflns_number_total 17902
_reflns_threshold_expression 'I > 2\s(I)'
_cod_data_source_file d2sc01635d2.cif
_cod_data_source_block t_a_sq
_cod_depositor_comments 'Adding full bibliography for 1567076--1567079.cif.'
_cod_database_code 1567076
_shelx_shelxl_version_number 2018/3
_shelx_space_group_comment
;
The symmetry employed for this shelxl refinement is uniquely defined
by the following loop, which should always be used as a source of
symmetry information in preference to the above space-group names.
They are only intended as comments.
;
_olex2_refinement_description
;
1. Fixed Uiso
 At 1.2 times of:
  All C(H) groups, All C(H,H) groups, All N(H) groups
 At 1.5 times of:
  All C(H,H,H) groups, All O(H) groups
2. Restrained distances
 C108-C107 = C106-C107 = C106-C105 = C1C-C1A = C1B-C1C = C1B-C1D
 1.54 with sigma of 0.01
 O4A-C1A = O4A-C1D = O4-C108 = O4-C105
 1.47 with sigma of 0.01
3. Rigid bond restraints
 C16, C17
 with sigma for 1-2 distances of 0.01 and sigma for 1-3 distances of 0.01
 C89, C90
 with sigma for 1-2 distances of 0.01 and sigma for 1-3 distances of 0.01
 C79, C83
 with sigma for 1-2 distances of 0.01 and sigma for 1-3 distances of 0.01
 C43, C44
 with sigma for 1-2 distances of 0.01 and sigma for 1-3 distances of 0.01
4. Uiso/Uaniso restraints and constraints
O4 \\sim C105 \\sim C106 \\sim C107 \\sim C108 \\sim O4A \\sim C1A \\sim C1B
\\sim C1C \\sim C1D: within 1.7A with sigma of 0.02 and sigma for terminal
atoms of 0.04 within 1.7A
Uanis(C1C) \\sim Ueq, Uanis(C1A) \\sim Ueq, Uanis(O4A) \\sim Ueq, Uanis(C1D)
\\sim Ueq, Uanis(C1B) \\sim Ueq, Uanis(C107) \\sim Ueq, Uanis(O4) \\sim Ueq,
Uanis(C105) \\sim Ueq, Uanis(C108) \\sim Ueq, Uanis(C106) \\sim Ueq: with sigma
of 0.01 and sigma for terminal atoms of 0.02
5. Others
 Sof(O4A)=Sof(C1A)=Sof(H1AA)=Sof(H1AB)=Sof(C1B)=Sof(H1BA)=Sof(H1BB)=Sof(C1C)=
 Sof(H1CA)=Sof(H1CB)=Sof(C1D)=Sof(H1DA)=Sof(H1DB)=1-FVAR(1)
 Sof(O4)=Sof(C105)=Sof(H10A)=Sof(H10B)=Sof(C106)=Sof(H10C)=Sof(H10D)=Sof(C107)=
 Sof(H10E)=Sof(H10F)=Sof(C108)=Sof(H10G)=Sof(H10H)=FVAR(1)
6.a Riding coordinates:
 O2(H2A)
6.b Secondary CH2 refined with riding coordinates:
 C5(H5A,H5B), C7(H7A,H7B), C14(H14A,H14B), C16(H16A,H16B), C23(H23A,H23B),
 C25(H25A,H25B), C43(H43A,H43B), C45(H45A,H45B), C52(H52A,H52B), C54(H54A,H54B),
  C61(H61A,H61B), C63(H63A,H63B), C81(H81A,H81B), C83(H83A,H83B), C89(H89A,
 H89B), C91(H91A,H91B), C105(H10A,H10B), C106(H10C,H10D), C107(H10E,H10F),
 C108(H10G,H10H), C1A(H1AA,H1AB), C1B(H1BA,H1BB), C1C(H1CA,H1CB), C1D(H1DA,H1DB)
6.c Aromatic/amide H refined with riding coordinates:
 N2(H2), N3(H3), N4(H4), N5(H5), N6(H6), N8(H8), N10(H10), C9(H9), C28(H28),
 C29(H29), C32(H32), C33(H33), C35(H35), C38(H38), C56(H56), C66(H66), C67(H67),
  C70(H70), C71(H71), C73(H73), C76(H76), C94(H94), C97(H97), C99(H99),
 C100(H100), C103(H103), C104(H104)
6.d Idealised Me refined as rotating group:
 C111(H11A,H11B,H11C), C109(H10I,H10J,H10K), C110(H11D,H11E,H11F), C6(H6A,H6B,
 H6C), C8(H8A,H8B,H8C), C15(H15A,H15B,H15C), C17(H17A,H17B,H17C), C24(H24A,H24B,
 H24C), C26(H26A,H26B,H26C), C44(H44A,H44B,H44C), C46(H46A,H46B,H46C), C53(H53A,
 H53B,H53C), C55(H55A,H55B,H55C), C62(H62A,H62B,H62C), C64(H64A,H64B,H64C),
 C82(H82A,H82B,H82C), C84(H84A,H84B,H84C), C90(H90A,H90B,H90C), C92(H92A,H92B,
 H92C)
6.e Idealised tetrahedral OH refined as rotating group:
 O1(H1), O3(H3A)
;
_olex2_submission_special_instructions 'No special instructions were received'

loop_
_space_group_symop_operation_xyz
'x, y, z'
'-x, -y, -z'

loop_
_atom_site_label
_atom_site_type_symbol
_atom_site_fract_x
_atom_site_fract_y
_atom_site_fract_z
_atom_site_U_iso_or_equiv
_atom_site_adp_type
_atom_site_occupancy
_atom_site_site_symmetry_order
_atom_site_calc_flag
_atom_site_refinement_flags_posn
_atom_site_refinement_flags_adp
_atom_site_refinement_flags_occupancy
_atom_site_disorder_assembly
_atom_site_disorder_group
O1 O 0.3905(4) 0.3451(3) 0.6606(3) 0.1269(18) Uani 1 1 d . . . . .
H1 H 0.377046 0.360369 0.693803 0.190 Uiso 1 1 calc R U . . .
C111 C 0.3671(10) 0.4107(6) 0.6013(4) 0.192(5) Uani 1 1 d . . . . .
H11A H 0.421930 0.438467 0.578185 0.289 Uiso 1 1 calc R U . . .
H11B H 0.309973 0.446234 0.615679 0.289 Uiso 1 1 calc R U . . .
H11C H 0.353496 0.391384 0.570281 0.289 Uiso 1 1 calc R U . . .
O2 O 0.4769(6) 0.5492(4) 0.7077(3) 0.174(3) Uani 1 1 d . . . . .
H2A H 0.474328 0.569127 0.736293 0.261 Uiso 1 1 d R U . . .
C109 C 0.5379(7) 0.5972(7) 0.6531(4) 0.170(4) Uani 1 1 d . . . . .
H10I H 0.538529 0.591225 0.610778 0.254 Uiso 1 1 calc R U . . .
H10J H 0.603746 0.581850 0.660768 0.254 Uiso 1 1 calc R U . . .
H10K H 0.513666 0.651716 0.650079 0.254 Uiso 1 1 calc R U . . .
O3 O 0.3956(7) 0.4218(5) 0.7411(4) 0.200(3) Uani 1 1 d . . . . .
H3A H 0.405687 0.467883 0.725087 0.300 Uiso 1 1 calc R U . . .
C110 C 0.3679(11) 0.3998(9) 0.8102(6) 0.242(7) Uani 1 1 d . . . . .
H11D H 0.320141 0.441682 0.823062 0.363 Uiso 1 1 calc R U . . .
H11E H 0.424535 0.389186 0.828991 0.363 Uiso 1 1 calc R U . . .
H11F H 0.339253 0.352593 0.828022 0.363 Uiso 1 1 calc R U . . .
N1 N 0.9715(4) 0.1398(3) 0.84142(18) 0.0876(16) Uani 1 1 d . . . . .
N2 N 0.8038(4) 0.1617(3) 0.80388(17) 0.0773(14) Uani 1 1 d . . . . .
H2 H 0.866554 0.158189 0.786897 0.093 Uiso 1 1 calc R U . . .
N3 N 0.8960(3) 0.0792(3) 0.64203(16) 0.0626(11) Uani 1 1 d . . . . .
H3 H 0.915213 0.118382 0.606028 0.075 Uiso 1 1 calc R U . . .
N4 N 1.2335(3) 0.0782(3) 0.49245(19) 0.0736(13) Uani 1 1 d . . . . .
H4 H 1.239453 0.115928 0.503938 0.088 Uiso 1 1 calc R U . . .
N5 N 1.5498(3) 0.1249(2) 0.31797(15) 0.0595(11) Uani 1 1 d . . . . .
H5 H 1.536082 0.124464 0.359875 0.071 Uiso 1 1 calc R U . . .
N6 N 1.6555(3) 0.3333(2) 0.19305(17) 0.0671(12) Uani 1 1 d . . . . .
H6 H 1.593283 0.342055 0.211266 0.080 Uiso 1 1 calc R U . . .
N7 N 1.4925(4) 0.4358(3) 0.16954(19) 0.0806(14) Uani 1 1 d . . . . .
N8 N 1.0845(4) 0.4550(3) 0.3364(2) 0.0942(17) Uani 1 1 d . . . . .
H8 H 1.058981 0.504024 0.331824 0.113 Uiso 1 1 calc R U . . .
N9 N 0.8580(3) 0.2286(3) 0.58479(17) 0.0752(14) Uani 1 1 d . . . . .
N10 N 1.3618(3) 0.2006(3) 0.66728(17) 0.0793(14) Uani 1 1 d . . . . .
H10 H 1.374649 0.239363 0.673863 0.095 Uiso 1 1 calc R U . . .
N11 N 1.6004(3) 0.1691(2) 0.39851(15) 0.0630(11) Uani 1 1 d . . . . .
C1 C 1.0618(5) 0.1368(4) 0.8431(2) 0.087(2) Uani 1 1 d . . . . .
C2 C 1.0634(5) 0.1461(4) 0.9061(2) 0.102(2) Uani 1 1 d . . . . .
C3 C 0.9700(5) 0.1519(4) 0.9425(2) 0.097(2) Uani 1 1 d . . . . .
C4 C 0.9106(5) 0.1509(4) 0.9004(2) 0.088(2) Uani 1 1 d . . . . .
C5 C 1.1528(7) 0.1419(7) 0.9276(3) 0.138(4) Uani 1 1 d . . . . .
H5A H 1.191398 0.179903 0.891067 0.166 Uiso 1 1 calc R U . . .
H5B H 1.133170 0.157570 0.968285 0.166 Uiso 1 1 calc R U . . .
C6 C 1.2153(8) 0.0634(9) 0.9433(5) 0.175(5) Uani 1 1 d . . . . .
H6A H 1.225251 0.042940 0.906906 0.262 Uiso 1 1 calc R U . . .
H6B H 1.183866 0.028091 0.986200 0.262 Uiso 1 1 calc R U . . .
H6C H 1.277976 0.067789 0.947241 0.262 Uiso 1 1 calc R U . . .
C7 C 0.9329(5) 0.1569(4) 1.0126(2) 0.112(3) Uani 1 1 d . . . . .
H7A H 0.864205 0.182550 1.018258 0.134 Uiso 1 1 calc R U . . .
H7B H 0.970338 0.188738 1.018826 0.134 Uiso 1 1 calc R U . . .
C8 C 0.9422(6) 0.0756(5) 1.0657(3) 0.124(3) Uani 1 1 d . . . . .
H8A H 0.904684 0.044285 1.059670 0.186 Uiso 1 1 calc R U . . .
H8B H 0.917545 0.079568 1.111080 0.186 Uiso 1 1 calc R U . . .
H8C H 1.010398 0.050646 1.060529 0.186 Uiso 1 1 calc R U . . .
C9 C 0.8130(5) 0.1598(3) 0.9128(2) 0.0842(19) Uani 1 1 d . . . . .
H9 H 0.777669 0.164532 0.955406 0.101 Uiso 1 1 calc R U . . .
C10 C 0.7583(5) 0.1629(3) 0.8682(2) 0.0833(19) Uani 1 1 d . . . . .
C11 C 0.6588(5) 0.1706(4) 0.8739(2) 0.0820(18) Uani 1 1 d . . . . .
C12 C 0.6458(5) 0.1729(3) 0.8129(2) 0.0803(17) Uani 1 1 d . . . . .
C13 C 0.7371(5) 0.1668(3) 0.7709(2) 0.0736(16) Uani 1 1 d . . . . .
C14 C 0.5796(5) 0.1727(4) 0.9372(2) 0.099(2) Uani 1 1 d . . . . .
H14A H 0.602032 0.192439 0.964635 0.119 Uiso 1 1 calc R U . . .
H14B H 0.521264 0.209196 0.923426 0.119 Uiso 1 1 calc R U . . .
C15 C 0.5535(7) 0.0933(5) 0.9800(3) 0.137(3) Uani 1 1 d . . . . .
H15A H 0.527627 0.074854 0.953887 0.205 Uiso 1 1 calc R U . . .
H15B H 0.504492 0.096779 1.020788 0.205 Uiso 1 1 calc R U . . .
H15C H 0.611325 0.056710 0.993008 0.205 Uiso 1 1 calc R U . . .
C16 C 0.5522(5) 0.1784(4) 0.7954(3) 0.096(2) Uani 1 1 d . U . . .
H16A H 0.517962 0.136937 0.831257 0.116 Uiso 1 1 calc R U . . .
H16B H 0.511153 0.229038 0.796212 0.116 Uiso 1 1 calc R U . . .
C17 C 0.5607(9) 0.1719(8) 0.7338(5) 0.197(5) Uani 1 1 d . U . . .
H17A H 0.602264 0.207613 0.698387 0.296 Uiso 1 1 calc R U . . .
H17B H 0.496542 0.185269 0.723666 0.296 Uiso 1 1 calc R U . . .
H17C H 0.589361 0.118341 0.735402 0.296 Uiso 1 1 calc R U . . .
C18 C 0.7807(4) 0.1631(3) 0.7006(2) 0.0691(15) Uani 1 1 d . . . . .
C19 C 0.8253(4) 0.0881(3) 0.6975(2) 0.0591(13) Uani 1 1 d . . . . .
C20 C 0.8171(4) 0.0099(3) 0.7439(2) 0.0615(14) Uani 1 1 d . . . . .
C21 C 0.8797(4) -0.0408(3) 0.7123(2) 0.0590(14) Uani 1 1 d . . . . .
C22 C 0.9320(4) 0.0046(3) 0.6491(2) 0.0578(13) Uani 1 1 d . . . . .
C23 C 0.7543(4) -0.0162(3) 0.8143(2) 0.0768(16) Uani 1 1 d . . . . .
H23A H 0.727560 -0.061666 0.820275 0.092 Uiso 1 1 calc R U . . .
H23B H 0.699353 0.026307 0.819439 0.092 Uiso 1 1 calc R U . . .
C24 C 0.8100(6) -0.0383(4) 0.8696(2) 0.109(3) Uani 1 1 d . . . . .
H24A H 0.834683 0.007017 0.864934 0.164 Uiso 1 1 calc R U . . .
H24B H 0.864239 -0.080666 0.864971 0.164 Uiso 1 1 calc R U . . .
H24C H 0.766626 -0.055504 0.914228 0.164 Uiso 1 1 calc R U . . .
C25 C 0.8927(4) -0.1281(3) 0.7382(2) 0.0644(14) Uani 1 1 d . . . . .
H25A H 0.886945 -0.147486 0.787809 0.077 Uiso 1 1 calc R U . . .
H25B H 0.958387 -0.149506 0.717138 0.077 Uiso 1 1 calc R U . . .
C26 C 0.8172(5) -0.1572(4) 0.7226(3) 0.0863(18) Uani 1 1 d . . . . .
H26A H 0.820076 -0.135542 0.673765 0.129 Uiso 1 1 calc R U . . .
H26B H 0.752466 -0.140335 0.747000 0.129 Uiso 1 1 calc R U . . .
H26C H 0.831197 -0.214180 0.737002 0.129 Uiso 1 1 calc R U . . .
C27 C 1.0179(4) -0.0131(3) 0.60052(19) 0.0584(13) Uani 1 1 d . . . . .
C28 C 1.0369(4) -0.0728(3) 0.5740(2) 0.0639(14) Uani 1 1 d . . . . .
H28 H 0.994769 -0.109834 0.592162 0.077 Uiso 1 1 calc R U . . .
C29 C 1.1168(4) -0.0792(3) 0.52111(19) 0.0610(14) Uani 1 1 d . . . . .
H29 H 1.128235 -0.119928 0.503466 0.073 Uiso 1 1 calc R U . . .
C30 C 1.1798(4) -0.0253(3) 0.49426(19) 0.0606(14) Uani 1 1 d . . . . .
C31 C 1.2637(4) -0.0099(3) 0.43835(19) 0.0573(13) Uani 1 1 d . . . . .
C32 C 1.3141(4) -0.0400(3) 0.3871(2) 0.0606(14) Uani 1 1 d . . . . .
H32 H 1.295771 -0.082912 0.384516 0.073 Uiso 1 1 calc R U . . .
C33 C 1.3912(3) -0.0074(3) 0.33963(19) 0.0594(13) Uani 1 1 d . . . . .
H33 H 1.425177 -0.028479 0.304699 0.071 Uiso 1 1 calc R U . . .
C34 C 1.4207(4) 0.0563(3) 0.3417(2) 0.0577(13) Uani 1 1 d . . . . .
C35 C 1.3686(4) 0.0880(3) 0.3924(2) 0.0665(15) Uani 1 1 d . . . . .
H35 H 1.385558 0.131973 0.394084 0.080 Uiso 1 1 calc R U . . .
C36 C 1.2924(4) 0.0549(3) 0.4400(2) 0.0601(13) Uani 1 1 d . . . . .
C37 C 1.1616(4) 0.0312(3) 0.5248(2) 0.0647(15) Uani 1 1 d . . . . .
C38 C 1.0847(4) 0.0386(3) 0.5767(2) 0.0690(15) Uani 1 1 d . . . . .
H38 H 1.076100 0.077245 0.596156 0.083 Uiso 1 1 calc R U . . .
C39 C 1.5047(3) 0.0900(3) 0.29580(19) 0.0587(13) Uani 1 1 d . . . . .
C40 C 1.5488(4) 0.1007(3) 0.22674(19) 0.0658(15) Uani 1 1 d . . . . .
C41 C 1.6210(4) 0.1463(3) 0.20756(19) 0.0630(14) Uani 1 1 d . . . . .
C42 C 1.6206(3) 0.1617(3) 0.26627(18) 0.0591(13) Uani 1 1 d . . . . .
C43 C 1.5244(4) 0.0705(4) 0.1813(2) 0.0755(16) Uani 1 1 d . U . . .
H43A H 1.535419 0.108454 0.134632 0.091 Uiso 1 1 calc R U . . .
H43B H 1.454754 0.067084 0.196066 0.091 Uiso 1 1 calc R U . . .
C44 C 1.5817(7) -0.0079(5) 0.1801(4) 0.132(3) Uani 1 1 d . U . . .
H44A H 1.562201 -0.023379 0.149079 0.198 Uiso 1 1 calc R U . . .
H44B H 1.569531 -0.046392 0.225792 0.198 Uiso 1 1 calc R U . . .
H44C H 1.650840 -0.004981 0.164756 0.198 Uiso 1 1 calc R U . . .
C45 C 1.6850(4) 0.1693(3) 0.1377(2) 0.0699(15) Uani 1 1 d . . . . .
H45A H 1.702513 0.125215 0.120622 0.084 Uiso 1 1 calc R U . . .
H45B H 1.745450 0.180345 0.140260 0.084 Uiso 1 1 calc R U . . .
C46 C 1.6365(5) 0.2407(3) 0.0882(2) 0.0854(18) Uani 1 1 d . . . . .
H46A H 1.677563 0.249824 0.042440 0.128 Uiso 1 1 calc R U . . .
H46B H 1.627172 0.286236 0.101463 0.128 Uiso 1 1 calc R U . . .
H46C H 1.573619 0.231981 0.088742 0.128 Uiso 1 1 calc R U . . .
C47 C 1.6712(3) 0.2078(3) 0.27764(19) 0.0596(13) Uani 1 1 d . . . . .
C48 C 1.7184(4) 0.2667(3) 0.2167(2) 0.0633(14) Uani 1 1 d . . . . .
C49 C 1.8093(4) 0.2738(3) 0.1748(2) 0.0657(15) Uani 1 1 d . . . . .
C50 C 1.8008(4) 0.3494(3) 0.1244(2) 0.0737(17) Uani 1 1 d . . . . .
C51 C 1.7036(4) 0.3842(3) 0.1369(2) 0.0743(17) Uani 1 1 d . . . . .
C52 C 1.9016(4) 0.2134(3) 0.1788(2) 0.0753(17) Uani 1 1 d . . . . .
H52A H 1.929981 0.207956 0.133664 0.090 Uiso 1 1 calc R U . . .
H52B H 1.948504 0.233054 0.189518 0.090 Uiso 1 1 calc R U . . .
C53 C 1.8890(4) 0.1331(3) 0.2308(2) 0.0711(15) Uani 1 1 d . . . . .
H53A H 1.839962 0.114089 0.222475 0.107 Uiso 1 1 calc R U . . .
H53B H 1.868254 0.136522 0.276425 0.107 Uiso 1 1 calc R U . . .
H53C H 1.950653 0.097140 0.227036 0.107 Uiso 1 1 calc R U . . .
C54 C 1.8818(4) 0.3830(4) 0.0685(3) 0.0873(19) Uani 1 1 d . . . . .
H54A H 1.856999 0.418039 0.027653 0.105 Uiso 1 1 calc R U . . .
H54B H 1.931792 0.340811 0.056626 0.105 Uiso 1 1 calc R U . . .
C55 C 1.9253(7) 0.4288(7) 0.0936(4) 0.183(5) Uani 1 1 d . . . . .
H55A H 1.984280 0.444883 0.060731 0.274 Uiso 1 1 calc R U . . .
H55B H 1.940998 0.395699 0.137472 0.274 Uiso 1 1 calc R U . . .
H55C H 1.878313 0.475063 0.098610 0.274 Uiso 1 1 calc R U . . .
C56 C 1.6509(5) 0.4586(3) 0.1021(2) 0.0804(18) Uani 1 1 d . . . . .
H56 H 1.687860 0.494161 0.065618 0.097 Uiso 1 1 calc R U . . .
C57 C 1.5536(4) 0.4824(4) 0.1167(2) 0.0840(19) Uani 1 1 d . . . . .
C58 C 1.4957(4) 0.5554(4) 0.0838(3) 0.0892(19) Uani 1 1 d . . . . .
C59 C 1.4030(5) 0.5495(4) 0.1164(3) 0.096(2) Uani 1 1 d . . . . .
C60 C 1.4026(5) 0.4732(4) 0.1698(2) 0.0840(19) Uani 1 1 d . . . . .
C61 C 1.5366(5) 0.6189(4) 0.0213(3) 0.103(2) Uani 1 1 d . . . . .
H61A H 1.490573 0.668653 0.017194 0.124 Uiso 1 1 calc R U . . .
H61B H 1.597986 0.625992 0.026133 0.124 Uiso 1 1 calc R U . . .
C62 C 1.5536(5) 0.6010(4) -0.0368(3) 0.108(2) Uani 1 1 d . . . . .
H62A H 1.577241 0.644115 -0.076433 0.162 Uiso 1 1 calc R U . . .
H62B H 1.493335 0.592600 -0.041009 0.162 Uiso 1 1 calc R U . . .
H62C H 1.602257 0.553529 -0.034038 0.162 Uiso 1 1 calc R U . . .
C63 C 1.3107(4) 0.6181(4) 0.0996(3) 0.104(2) Uani 1 1 d . . . . .
H63A H 1.268446 0.625475 0.141993 0.125 Uiso 1 1 calc R U . . .
H63B H 1.332891 0.667809 0.069491 0.125 Uiso 1 1 calc R U . . .
C64 C 1.2574(6) 0.5949(5) 0.0664(4) 0.130(3) Uani 1 1 d . . . . .
H64A H 1.301924 0.580596 0.028226 0.195 Uiso 1 1 calc R U . . .
H64B H 1.206914 0.638387 0.049867 0.195 Uiso 1 1 calc R U . . .
H64C H 1.227472 0.550106 0.098924 0.195 Uiso 1 1 calc R U . . .
C65 C 1.3211(5) 0.4352(3) 0.2184(2) 0.0767(17) Uani 1 1 d . . . . .
C66 C 1.3408(4) 0.3512(3) 0.2385(2) 0.0817(18) Uani 1 1 d . . . . .
H66 H 1.399816 0.325061 0.218376 0.098 Uiso 1 1 calc R U . . .
C67 C 1.2710(5) 0.3089(4) 0.2882(2) 0.0765(18) Uani 1 1 d . . . . .
H67 H 1.281569 0.253765 0.301178 0.092 Uiso 1 1 calc R U . . .
C68 C 1.1870(5) 0.3479(4) 0.3183(2) 0.0739(17) Uani 1 1 d . . . . .
C69 C 1.1051(4) 0.3242(4) 0.3720(2) 0.0706(17) Uani 1 1 d . . . . .
C70 C 1.0806(4) 0.2499(3) 0.4153(2) 0.0751(17) Uani 1 1 d . . . . .
H70 H 1.119130 0.203448 0.408383 0.090 Uiso 1 1 calc R U . . .
C71 C 1.0009(5) 0.2474(4) 0.4666(2) 0.0787(18) Uani 1 1 d . . . . .
H71 H 0.983868 0.197929 0.494635 0.094 Uiso 1 1 calc R U . . .
C72 C 0.9423(4) 0.3131(4) 0.4807(2) 0.0725(17) Uani 1 1 d . . . . .
C73 C 0.9626(4) 0.3870(3) 0.4368(2) 0.0772(16) Uani 1 1 d . . . . .
H73 H 0.921888 0.433222 0.442845 0.093 Uiso 1 1 calc R U . . .
C74 C 1.0448(5) 0.3902(4) 0.3841(3) 0.0773(17) Uani 1 1 d . . . . .
C75 C 1.1696(5) 0.4296(4) 0.2981(3) 0.0801(18) Uani 1 1 d . . . . .
C76 C 1.2357(5) 0.4755(4) 0.2468(3) 0.094(2) Uani 1 1 d . . . . .
H76 H 1.222502 0.530731 0.232574 0.112 Uiso 1 1 calc R U . . .
C77 C 0.8640(4) 0.3045(3) 0.5436(2) 0.0738(16) Uani 1 1 d . . . . .
C78 C 0.7963(7) 0.3575(4) 0.5730(3) 0.116(3) Uani 1 1 d . . . . .
C79 C 0.7511(7) 0.3131(4) 0.6370(3) 0.118(3) Uani 1 1 d . U . . .
C80 C 0.7919(5) 0.2331(3) 0.6445(2) 0.0795(17) Uani 1 1 d . . . . .
C81 C 0.7744(9) 0.4464(5) 0.5406(4) 0.161(4) Uani 1 1 d . . . . .
H81A H 0.786899 0.461098 0.490757 0.194 Uiso 1 1 calc R U . . .
H81B H 0.705389 0.465841 0.557268 0.194 Uiso 1 1 calc R U . . .
C82 C 0.8340(11) 0.4805(7) 0.5575(5) 0.218(6) Uani 1 1 d . . . . .
H82A H 0.821872 0.537121 0.535343 0.326 Uiso 1 1 calc R U . . .
H82B H 0.902132 0.459876 0.542020 0.326 Uiso 1 1 calc R U . . .
H82C H 0.819051 0.467856 0.606687 0.326 Uiso 1 1 calc R U . . .
C83 C 0.6566(7) 0.3504(5) 0.6830(3) 0.124(3) Uani 1 1 d . U . . .
H83A H 0.623800 0.399593 0.654265 0.149 Uiso 1 1 calc R U . . .
H83B H 0.610173 0.313706 0.706881 0.149 Uiso 1 1 calc R U . . .
C84 C 0.6897(10) 0.3642(6) 0.7290(5) 0.186(5) Uani 1 1 d . . . . .
H84A H 0.754329 0.378016 0.708215 0.279 Uiso 1 1 calc R U . . .
H84B H 0.692990 0.317157 0.769169 0.279 Uiso 1 1 calc R U . . .
H84C H 0.645367 0.407145 0.742391 0.279 Uiso 1 1 calc R U . . .
C85 C 1.6640(4) 0.2107(3) 0.3423(2) 0.0640(14) Uani 1 1 d . . . . .
C86 C 1.7034(4) 0.2561(3) 0.3637(2) 0.0768(17) Uani 1 1 d . . . . .
C87 C 1.6616(4) 0.2424(3) 0.4322(2) 0.0744(16) Uani 1 1 d . . . . .
C88 C 1.5974(4) 0.1878(3) 0.4510(2) 0.0676(15) Uani 1 1 d . . . . .
C89 C 1.7739(5) 0.3144(6) 0.3212(3) 0.131(3) Uani 1 1 d . U . . .
H89A H 1.765741 0.336693 0.273871 0.158 Uiso 1 1 calc R U . . .
H89B H 1.757178 0.357589 0.339271 0.158 Uiso 1 1 calc R U . . .
C90 C 1.8691(7) 0.2805(5) 0.3215(4) 0.136(3) Uani 1 1 d . U . . .
H90A H 1.886260 0.237817 0.303332 0.205 Uiso 1 1 calc R U . . .
H90B H 1.878190 0.259955 0.368015 0.205 Uiso 1 1 calc R U . . .
H90C H 1.910618 0.319473 0.293352 0.205 Uiso 1 1 calc R U . . .
C91 C 1.6828(5) 0.2760(5) 0.4773(3) 0.099(2) Uani 1 1 d . . . . .
H91A H 1.752203 0.280389 0.463225 0.119 Uiso 1 1 calc R U . . .
H91B H 1.671050 0.239391 0.524485 0.119 Uiso 1 1 calc R U . . .
C92 C 1.6218(7) 0.3568(5) 0.4758(3) 0.127(3) Uani 1 1 d . . . . .
H92A H 1.638820 0.395016 0.430558 0.191 Uiso 1 1 calc R U . . .
H92B H 1.634958 0.372526 0.509263 0.191 Uiso 1 1 calc R U . . .
H92C H 1.552971 0.353997 0.486688 0.191 Uiso 1 1 calc R U . . .
C93 C 1.5253(4) 0.1601(3) 0.5147(2) 0.0644(14) Uani 1 1 d . . . . .
C94 C 1.4895(4) 0.1957(3) 0.5619(2) 0.0676(15) Uani 1 1 d . . . . .
H94 H 1.515947 0.238169 0.558005 0.081 Uiso 1 1 calc R U . . .
C95 C 1.4137(4) 0.1698(3) 0.6161(2) 0.0684(15) Uani 1 1 d . . . . .
C96 C 1.2865(4) 0.1600(3) 0.7060(2) 0.0758(17) Uani 1 1 d . . . . .
C97 C 1.2162(4) 0.1708(4) 0.7603(2) 0.0859(19) Uani 1 1 d . . . . .
H97 H 1.217092 0.207930 0.778947 0.103 Uiso 1 1 calc R U . . .
C98 C 1.1418(5) 0.1251(4) 0.7880(2) 0.088(2) Uani 1 1 d . . . . .
C99 C 1.1480(5) 0.0670(4) 0.7614(2) 0.086(2) Uani 1 1 d . . . . .
H99 H 1.099671 0.035050 0.781140 0.104 Uiso 1 1 calc R U . . .
C100 C 1.2197(4) 0.0545(4) 0.7091(2) 0.0831(19) Uani 1 1 d . . . . .
H100 H 1.221466 0.014622 0.692647 0.100 Uiso 1 1 calc R U . . .
C101 C 1.2908(4) 0.1015(3) 0.6800(2) 0.0718(16) Uani 1 1 d . . . . .
C102 C 1.3728(4) 0.1068(3) 0.6228(2) 0.0685(16) Uani 1 1 d . . . . .
C103 C 1.4123(4) 0.0688(3) 0.5766(2) 0.0630(14) Uani 1 1 d . . . . .
H103 H 1.387584 0.024996 0.581755 0.076 Uiso 1 1 calc R U . . .
C104 C 1.4872(4) 0.0934(3) 0.5232(2) 0.0639(14) Uani 1 1 d . . . . .
H104 H 1.514152 0.066546 0.491636 0.077 Uiso 1 1 calc R U . . .
O4 O 0.0073(5) 0.3879(3) 0.6668(4) 0.085(3) Uani 0.497(5) 1 d D U P A 1
C105 C -0.0257(9) 0.3163(5) 0.7089(5) 0.089(3) Uani 0.497(5) 1 d D U P A 1
H10A H -0.096052 0.327357 0.727967 0.107 Uiso 0.497(5) 1 calc R U P A 1
H10B H 0.007265 0.291219 0.747184 0.107 Uiso 0.497(5) 1 calc R U P A 1
C106 C -0.0071(9) 0.2608(8) 0.6711(6) 0.108(4) Uani 0.497(5) 1 d D U P A 1
H10C H -0.064500 0.265851 0.654205 0.130 Uiso 0.497(5) 1 calc R U P A 1
H10D H 0.009284 0.206297 0.700517 0.130 Uiso 0.497(5) 1 calc R U P A 1
C107 C 0.0773(10) 0.2850(8) 0.6131(6) 0.107(4) Uani 0.497(5) 1 d D U P A 1
H10E H 0.067588 0.285395 0.570371 0.129 Uiso 0.497(5) 1 calc R U P A 1
H10F H 0.138546 0.249892 0.622528 0.129 Uiso 0.497(5) 1 calc R U P A 1
C108 C 0.0772(11) 0.3676(8) 0.6094(7) 0.133(5) Uani 0.497(5) 1 d D U P A 1
H10G H 0.142889 0.371530 0.609348 0.160 Uiso 0.497(5) 1 calc R U P A 1
H10H H 0.060765 0.405539 0.566439 0.160 Uiso 0.497(5) 1 calc R U P A 1
O4A O 0.2510(8) 0.2142(5) 0.5091(5) 0.112(3) Uani 0.503(5) 1 d D U P A 2
C1A C 0.2953(9) 0.2772(9) 0.4656(6) 0.110(4) Uani 0.503(5) 1 d D U P A 2
H1AA H 0.283213 0.292906 0.419802 0.132 Uiso 0.503(5) 1 calc R U P A 2
H1AB H 0.366069 0.262855 0.462129 0.132 Uiso 0.503(5) 1 calc R U P A 2
C1B C 0.1854(17) 0.3103(11) 0.5609(10) 0.182(7) Uani 0.503(5) 1 d D U P A 2
H1BA H 0.123432 0.347064 0.564425 0.218 Uiso 0.503(5) 1 calc R U P A 2
H1BB H 0.214299 0.301536 0.598980 0.218 Uiso 0.503(5) 1 calc R U P A 2
C1C C 0.2551(16) 0.3428(11) 0.4925(10) 0.203(7) Uani 0.503(5) 1 d D U P A 2
H1CA H 0.220004 0.387194 0.460910 0.244 Uiso 0.503(5) 1 calc R U P A 2
H1CB H 0.307539 0.360755 0.498959 0.244 Uiso 0.503(5) 1 calc R U P A 2
C1D C 0.1691(11) 0.2324(11) 0.5623(8) 0.164(6) Uani 0.503(5) 1 d D U P A 2
H1DA H 0.171297 0.191410 0.607034 0.197 Uiso 0.503(5) 1 calc R U P A 2
H1DB H 0.106325 0.238633 0.551351 0.197 Uiso 0.503(5) 1 calc R U P A 2

loop_
_atom_site_aniso_label
_atom_site_aniso_U_11
_atom_site_aniso_U_22
_atom_site_aniso_U_33
_atom_site_aniso_U_23
_atom_site_aniso_U_13
_atom_site_aniso_U_12
O1 0.168(5) 0.122(4) 0.129(4) -0.053(3) -0.048(4) -0.053(4)
C111 0.324(16) 0.140(8) 0.111(6) -0.013(6) -0.060(8) -0.067(10)
O2 0.251(8) 0.208(7) 0.106(4) -0.066(4) -0.032(4) -0.096(6)
C109 0.161(9) 0.234(12) 0.089(5) -0.032(6) -0.025(5) -0.032(8)
O3 0.229(8) 0.245(9) 0.209(7) -0.150(7) -0.016(6) -0.099(8)
C110 0.301(18) 0.329(19) 0.151(9) -0.148(11) 0.018(10) -0.116(15)
N1 0.118(4) 0.121(4) 0.042(2) -0.023(2) -0.005(2) -0.070(3)
N2 0.109(4) 0.091(3) 0.042(2) -0.022(2) -0.005(2) -0.046(3)
N3 0.072(3) 0.083(3) 0.0400(19) -0.019(2) -0.0055(19) -0.035(3)
N4 0.083(3) 0.091(3) 0.065(2) -0.031(2) -0.001(2) -0.053(3)
N5 0.075(3) 0.075(3) 0.0324(16) -0.0049(16) -0.0098(16) -0.040(2)
N6 0.066(3) 0.076(3) 0.052(2) -0.002(2) -0.0106(19) -0.034(2)
N7 0.084(3) 0.085(3) 0.064(2) 0.009(2) -0.022(2) -0.047(3)
N8 0.093(4) 0.082(3) 0.086(3) 0.017(3) -0.024(3) -0.044(3)
N9 0.105(3) 0.085(3) 0.048(2) -0.008(2) -0.021(2) -0.051(3)
N10 0.113(4) 0.101(3) 0.044(2) -0.025(2) -0.004(2) -0.066(3)
N11 0.082(3) 0.076(3) 0.0360(17) -0.0091(17) -0.0113(17) -0.039(2)
C1 0.113(5) 0.123(5) 0.041(3) -0.024(3) 0.001(3) -0.070(4)
C2 0.130(6) 0.164(6) 0.043(3) -0.038(3) -0.001(3) -0.091(5)
C3 0.133(6) 0.139(6) 0.042(2) -0.029(3) -0.003(3) -0.082(5)
C4 0.111(5) 0.132(5) 0.037(2) -0.031(3) 0.003(3) -0.066(4)
C5 0.153(8) 0.249(12) 0.061(4) -0.068(6) 0.009(4) -0.123(8)
C6 0.145(9) 0.314(17) 0.107(6) -0.091(9) -0.023(6) -0.082(10)
C7 0.152(6) 0.172(7) 0.039(3) -0.029(3) -0.002(3) -0.102(6)
C8 0.138(6) 0.187(8) 0.046(3) -0.031(4) -0.007(3) -0.056(6)
C9 0.122(5) 0.104(5) 0.040(2) -0.023(3) -0.002(3) -0.059(4)
C10 0.131(5) 0.091(4) 0.041(2) -0.023(2) -0.005(3) -0.055(4)
C11 0.107(5) 0.093(4) 0.058(3) -0.027(3) -0.010(3) -0.043(4)
C12 0.109(5) 0.088(4) 0.051(3) -0.027(3) -0.007(3) -0.034(4)
C13 0.117(5) 0.070(4) 0.048(3) -0.017(2) -0.024(3) -0.038(3)
C14 0.110(5) 0.143(6) 0.058(3) -0.047(3) 0.001(3) -0.048(5)
C15 0.180(8) 0.146(7) 0.067(4) -0.015(4) 0.013(4) -0.079(7)
C16 0.108(5) 0.114(5) 0.077(3) -0.031(3) -0.026(3) -0.030(4)
C17 0.229(12) 0.272(14) 0.140(7) -0.087(8) -0.042(8) -0.093(11)
C18 0.093(4) 0.082(4) 0.044(2) -0.025(2) -0.011(2) -0.033(3)
C19 0.073(3) 0.077(4) 0.041(2) -0.023(2) -0.015(2) -0.028(3)
C20 0.076(3) 0.081(4) 0.038(2) -0.012(2) -0.016(2) -0.039(3)
C21 0.068(3) 0.078(4) 0.038(2) -0.005(2) -0.017(2) -0.040(3)
C22 0.071(3) 0.076(4) 0.041(2) -0.023(2) -0.016(2) -0.027(3)
C23 0.101(4) 0.082(4) 0.047(2) -0.013(2) -0.006(3) -0.040(3)
C24 0.189(7) 0.107(5) 0.037(2) -0.005(3) -0.031(3) -0.057(5)
C25 0.078(3) 0.075(4) 0.046(2) -0.009(2) -0.021(2) -0.033(3)
C26 0.108(5) 0.088(4) 0.080(3) -0.016(3) -0.036(3) -0.047(4)
C27 0.071(3) 0.075(3) 0.037(2) -0.015(2) -0.009(2) -0.034(3)
C28 0.082(4) 0.077(4) 0.041(2) -0.010(2) -0.016(2) -0.040(3)
C29 0.077(3) 0.076(3) 0.040(2) -0.014(2) -0.012(2) -0.038(3)
C30 0.080(3) 0.074(3) 0.039(2) -0.011(2) -0.017(2) -0.037(3)
C31 0.076(3) 0.069(3) 0.036(2) -0.013(2) -0.011(2) -0.038(3)
C32 0.080(3) 0.068(3) 0.044(2) -0.011(2) -0.019(2) -0.036(3)
C33 0.073(3) 0.078(3) 0.039(2) -0.015(2) -0.015(2) -0.035(3)
C34 0.072(3) 0.067(3) 0.044(2) -0.014(2) -0.015(2) -0.031(3)
C35 0.084(4) 0.074(3) 0.054(3) -0.014(2) -0.017(2) -0.043(3)
C36 0.071(3) 0.076(3) 0.046(2) -0.024(2) -0.005(2) -0.036(3)
C37 0.074(3) 0.091(4) 0.044(2) -0.023(2) -0.004(2) -0.047(3)
C38 0.073(3) 0.101(4) 0.054(3) -0.035(3) -0.004(2) -0.045(3)
C39 0.070(3) 0.067(3) 0.042(2) -0.010(2) -0.013(2) -0.030(3)
C40 0.087(4) 0.076(3) 0.040(2) -0.002(2) -0.022(2) -0.040(3)
C41 0.078(3) 0.072(3) 0.040(2) -0.005(2) -0.016(2) -0.032(3)
C42 0.071(3) 0.068(3) 0.038(2) -0.002(2) -0.016(2) -0.032(3)
C43 0.094(4) 0.100(4) 0.042(2) -0.022(3) -0.010(2) -0.043(4)
C44 0.162(8) 0.139(6) 0.123(6) -0.055(5) -0.043(5) -0.038(6)
C45 0.082(4) 0.083(4) 0.047(2) -0.014(2) -0.009(2) -0.034(3)
C46 0.112(5) 0.093(4) 0.041(2) 0.001(3) -0.016(3) -0.039(4)
C47 0.056(3) 0.080(3) 0.042(2) -0.004(2) -0.0145(19) -0.030(3)
C48 0.073(3) 0.072(4) 0.049(2) -0.006(2) -0.021(2) -0.031(3)
C49 0.073(4) 0.078(4) 0.047(2) -0.003(2) -0.018(2) -0.036(3)
C50 0.082(4) 0.088(4) 0.049(2) 0.004(2) -0.019(2) -0.048(3)
C51 0.090(4) 0.083(4) 0.050(2) 0.004(3) -0.018(3) -0.054(4)
C52 0.077(4) 0.090(4) 0.052(2) 0.001(3) -0.013(2) -0.044(3)
C53 0.073(3) 0.080(4) 0.058(3) -0.005(2) -0.019(2) -0.033(3)
C54 0.076(4) 0.095(4) 0.078(3) 0.014(3) -0.027(3) -0.048(3)
C55 0.170(9) 0.260(12) 0.128(6) -0.003(7) -0.034(6) -0.149(9)
C56 0.101(5) 0.079(4) 0.060(3) 0.012(3) -0.029(3) -0.054(4)
C57 0.083(4) 0.094(4) 0.070(3) 0.013(3) -0.030(3) -0.056(4)
C58 0.090(4) 0.085(4) 0.077(3) 0.016(3) -0.028(3) -0.046(4)
C59 0.089(4) 0.101(5) 0.077(3) 0.025(3) -0.036(3) -0.047(4)
C60 0.078(4) 0.099(4) 0.065(3) 0.008(3) -0.024(3) -0.044(4)
C61 0.105(5) 0.113(5) 0.078(4) 0.002(4) -0.035(3) -0.034(4)
C62 0.118(6) 0.116(6) 0.092(4) -0.022(4) -0.014(4) -0.053(5)
C63 0.076(4) 0.142(6) 0.064(3) 0.024(3) -0.021(3) -0.053(4)
C64 0.145(7) 0.141(7) 0.100(5) -0.022(4) -0.016(5) -0.060(6)
C65 0.095(5) 0.075(4) 0.056(3) 0.008(3) -0.028(3) -0.041(4)
C66 0.095(4) 0.092(4) 0.061(3) -0.002(3) -0.026(3) -0.049(4)
C67 0.103(5) 0.084(4) 0.048(3) 0.000(3) -0.024(3) -0.051(4)
C68 0.088(4) 0.092(4) 0.045(2) 0.003(3) -0.024(3) -0.051(4)
C69 0.083(4) 0.097(4) 0.042(2) -0.006(3) -0.019(2) -0.054(4)
C70 0.104(4) 0.085(4) 0.049(3) -0.015(2) -0.013(3) -0.053(4)
C71 0.117(5) 0.092(5) 0.040(2) -0.013(3) -0.008(3) -0.064(4)
C72 0.098(4) 0.086(4) 0.049(3) -0.011(3) -0.023(3) -0.049(4)
C73 0.088(4) 0.080(4) 0.058(3) 0.002(3) -0.020(3) -0.039(3)
C74 0.086(4) 0.082(4) 0.068(3) -0.007(3) -0.030(3) -0.036(4)
C75 0.086(4) 0.080(4) 0.064(3) 0.010(3) -0.031(3) -0.036(4)
C76 0.091(5) 0.102(5) 0.074(3) 0.012(3) -0.025(3) -0.050(4)
C77 0.109(4) 0.076(4) 0.041(2) -0.007(3) -0.016(3) -0.044(4)
C78 0.219(9) 0.068(4) 0.057(3) -0.019(3) -0.006(4) -0.050(5)
C79 0.206(8) 0.074(5) 0.061(3) -0.019(3) 0.006(4) -0.048(5)
C80 0.126(5) 0.076(4) 0.043(3) -0.019(2) -0.006(3) -0.046(4)
C81 0.267(13) 0.104(6) 0.110(6) -0.045(5) 0.009(7) -0.073(8)
C82 0.38(2) 0.168(10) 0.139(8) -0.031(7) -0.075(10) -0.116(13)
C83 0.186(8) 0.120(6) 0.068(4) -0.021(4) -0.023(4) -0.052(6)
C84 0.315(16) 0.128(8) 0.138(7) -0.007(6) -0.078(8) -0.104(9)
C85 0.075(3) 0.078(3) 0.044(2) -0.006(2) -0.018(2) -0.037(3)
C86 0.088(4) 0.099(4) 0.054(3) -0.011(3) -0.016(3) -0.055(4)
C87 0.087(4) 0.100(4) 0.056(3) -0.021(3) -0.018(2) -0.052(3)
C88 0.088(4) 0.080(4) 0.043(2) -0.005(2) -0.023(2) -0.042(3)
C89 0.102(5) 0.258(10) 0.085(4) -0.076(5) 0.004(4) -0.111(6)
C90 0.172(7) 0.133(7) 0.107(5) -0.023(5) -0.021(5) -0.068(6)
C91 0.105(5) 0.160(7) 0.066(3) -0.048(4) -0.004(3) -0.077(5)
C92 0.206(9) 0.132(7) 0.082(4) -0.046(4) -0.010(5) -0.098(7)
C93 0.084(4) 0.078(3) 0.042(2) -0.007(2) -0.022(2) -0.041(3)
C94 0.094(4) 0.081(4) 0.042(2) -0.011(2) -0.020(2) -0.046(3)
C95 0.093(4) 0.082(4) 0.041(2) -0.010(2) -0.018(2) -0.045(3)
C96 0.093(4) 0.106(4) 0.040(2) -0.020(3) -0.009(3) -0.051(4)
C97 0.115(5) 0.119(5) 0.042(2) -0.024(3) -0.008(3) -0.065(4)
C98 0.118(5) 0.126(5) 0.038(2) -0.019(3) -0.008(3) -0.075(4)
C99 0.117(5) 0.114(5) 0.042(3) -0.015(3) -0.005(3) -0.073(4)
C100 0.109(5) 0.108(5) 0.045(3) -0.013(3) -0.012(3) -0.064(4)
C101 0.104(4) 0.084(4) 0.038(2) -0.008(2) -0.016(2) -0.051(3)
C102 0.094(4) 0.086(4) 0.034(2) -0.007(2) -0.016(2) -0.049(3)
C103 0.085(4) 0.063(3) 0.046(2) -0.005(2) -0.019(2) -0.036(3)
C104 0.092(4) 0.063(3) 0.041(2) -0.004(2) -0.022(2) -0.034(3)
O4 0.065(4) 0.042(4) 0.103(5) -0.002(3) 0.008(3) -0.005(3)
C105 0.085(6) 0.063(6) 0.097(6) -0.008(5) -0.004(5) -0.027(5)
C106 0.121(7) 0.108(7) 0.101(6) -0.017(5) -0.048(6) -0.031(6)
C107 0.119(7) 0.116(7) 0.101(6) -0.045(6) -0.044(6) -0.009(6)
C108 0.121(8) 0.105(7) 0.139(8) -0.025(6) 0.002(6) -0.026(6)
O4A 0.153(6) 0.096(5) 0.148(6) -0.080(4) -0.115(5) 0.032(5)
C1A 0.101(7) 0.157(8) 0.108(6) -0.055(6) -0.079(5) 0.002(6)
C1B 0.192(10) 0.175(9) 0.182(9) -0.061(7) -0.045(7) -0.032(7)
C1C 0.186(10) 0.210(10) 0.195(9) -0.051(7) -0.054(7) -0.019(8)
C1D 0.170(9) 0.178(9) 0.182(8) -0.045(7) -0.102(7) -0.044(7)

loop_
_atom_type_symbol
_atom_type_description
_atom_type_scat_dispersion_real
_atom_type_scat_dispersion_imag
_atom_type_scat_source
C C 0.0181 0.0091 'International Tables Vol C Tables 4.2.6.8 and 6.1.1.4'
H H 0.0000 0.0000 'International Tables Vol C Tables 4.2.6.8 and 6.1.1.4'
N N 0.0311 0.0180 'International Tables Vol C Tables 4.2.6.8 and 6.1.1.4'
O O 0.0492 0.0322 'International Tables Vol C Tables 4.2.6.8 and 6.1.1.4'

loop_
_geom_angle_atom_site_label_1
_geom_angle_atom_site_label_2
_geom_angle_atom_site_label_3
_geom_angle
_geom_angle_site_symmetry_1
_geom_angle_site_symmetry_3
_geom_angle_publ_flag
C111 O1 H1 109.5 . . ?
O1 C111 H11A 109.5 . . ?
O1 C111 H11B 109.5 . . ?
O1 C111 H11C 109.5 . . ?
H11A C111 H11B 109.5 . . ?
H11A C111 H11C 109.5 . . ?
H11B C111 H11C 109.5 . . ?
C109 O2 H2A 96.4 . . ?
O2 C109 H10I 109.5 . . ?
O2 C109 H10J 109.5 . . ?
O2 C109 H10K 109.5 . . ?
H10I C109 H10J 109.5 . . ?
H10I C109 H10K 109.5 . . ?
H10J C109 H10K 109.5 . . ?
C110 O3 H3A 109.5 . . ?
O3 C110 H11D 109.5 . . ?
O3 C110 H11E 109.5 . . ?
O3 C110 H11F 109.5 . . ?
H11D C110 H11E 109.5 . . ?
H11D C110 H11F 109.5 . . ?
H11E C110 H11F 109.5 . . ?
C1 N1 C4 108.3(4) . . ?
C10 N2 H2 125.3 . . ?
C13 N2 H2 125.3 . . ?
C13 N2 C10 109.4(5) . . ?
C19 N3 H3 123.8 . . ?
C22 N3 H3 123.8 . . ?
C22 N3 C19 112.3(4) . . ?
C36 N4 H4 126.0 . . ?
C36 N4 C37 107.9(4) . . ?
C37 N4 H4 126.0 . . ?
C39 N5 H5 124.4 . . ?
C39 N5 C42 111.2(3) . . ?
C42 N5 H5 124.4 . . ?
C48 N6 H6 125.2 . . ?
C48 N6 C51 109.7(4) . . ?
C51 N6 H6 125.2 . . ?
C60 N7 C57 108.0(4) . . ?
C74 N8 H8 125.7 . . ?
C75 N8 H8 125.7 . . ?
C75 N8 C74 108.6(6) . . ?
C77 N9 C80 105.6(5) . . ?
C95 N10 H10 125.6 . . ?
C96 N10 H10 125.6 . . ?
C96 N10 C95 108.7(4) . . ?
C88 N11 C85 108.3(3) . . ?
N1 C1 C2 109.9(5) . . ?
N1 C1 C98 120.7(4) . . ?
C98 C1 C2 129.4(5) . . ?
C1 C2 C5 125.4(6) . . ?
C3 C2 C1 106.6(5) . . ?
C3 C2 C5 127.7(5) . . ?
C2 C3 C4 106.5(4) . . ?
C2 C3 C7 128.1(5) . . ?
C4 C3 C7 125.4(6) . . ?
N1 C4 C3 108.5(5) . . ?
C9 C4 N1 123.0(5) . . ?
C9 C4 C3 128.6(5) . . ?
C2 C5 H5A 108.6 . . ?
C2 C5 H5B 108.6 . . ?
H5A C5 H5B 107.6 . . ?
C6 C5 C2 114.4(8) . . ?
C6 C5 H5A 108.6 . . ?
C6 C5 H5B 108.6 . . ?
C5 C6 H6A 109.5 . . ?
C5 C6 H6B 109.5 . . ?
C5 C6 H6C 109.5 . . ?
H6A C6 H6B 109.5 . . ?
H6A C6 H6C 109.5 . . ?
H6B C6 H6C 109.5 . . ?
C3 C7 H7A 109.6 . . ?
C3 C7 H7B 109.6 . . ?
C3 C7 C8 110.2(6) . . ?
H7A C7 H7B 108.1 . . ?
C8 C7 H7A 109.6 . . ?
C8 C7 H7B 109.6 . . ?
C7 C8 H8A 109.5 . . ?
C7 C8 H8B 109.5 . . ?
C7 C8 H8C 109.5 . . ?
H8A C8 H8B 109.5 . . ?
H8A C8 H8C 109.5 . . ?
H8B C8 H8C 109.5 . . ?
C4 C9 H9 116.9 . . ?
C4 C9 C10 126.3(5) . . ?
C10 C9 H9 116.9 . . ?
N2 C10 C9 120.3(6) . . ?
N2 C10 C11 106.7(4) . . ?
C11 C10 C9 132.9(5) . . ?
C10 C11 C14 125.5(5) . . ?
C12 C11 C10 108.0(5) . . ?
C12 C11 C14 126.4(6) . . ?
C11 C12 C16 127.7(6) . . ?
C13 C12 C11 106.7(5) . . ?
C13 C12 C16 125.6(5) . . ?
N2 C13 C12 109.1(4) . . ?
N2 C13 C18 113.2(5) . . ?
C12 C13 C18 137.6(5) . . ?
C11 C14 H14A 109.2 . . ?
C11 C14 H14B 109.2 . . ?
H14A C14 H14B 107.9 . . ?
C15 C14 C11 112.1(6) . . ?
C15 C14 H14A 109.2 . . ?
C15 C14 H14B 109.2 . . ?
C14 C15 H15A 109.5 . . ?
C14 C15 H15B 109.5 . . ?
C14 C15 H15C 109.5 . . ?
H15A C15 H15B 109.5 . . ?
H15A C15 H15C 109.5 . . ?
H15B C15 H15C 109.5 . . ?
C12 C16 H16A 108.3 . . ?
C12 C16 H16B 108.3 . . ?
H16A C16 H16B 107.4 . . ?
C17 C16 C12 115.8(7) . . ?
C17 C16 H16A 108.3 . . ?
C17 C16 H16B 108.3 . . ?
C16 C17 H17A 109.5 . . ?
C16 C17 H17B 109.5 . . ?
C16 C17 H17C 109.5 . . ?
H17A C17 H17B 109.5 . . ?
H17A C17 H17C 109.5 . . ?
H17B C17 H17C 109.5 . . ?
C19 C18 C13 115.4(4) . . ?
C19 C18 C80 123.7(5) . . ?
C80 C18 C13 119.7(5) . . ?
N3 C19 C18 120.8(4) . . ?
N3 C19 C20 105.3(5) . . ?
C18 C19 C20 133.9(5) . . ?
C19 C20 C23 128.9(5) . . ?
C21 C20 C19 107.3(4) . . ?
C21 C20 C23 123.8(4) . . ?
C20 C21 C22 107.8(4) . . ?
C20 C21 C25 127.4(4) . . ?
C22 C21 C25 124.7(5) . . ?
N3 C22 C21 107.1(5) . . ?
N3 C22 C27 118.1(4) . . ?
C21 C22 C27 134.1(5) . . ?
C20 C23 H23A 109.1 . . ?
C20 C23 H23B 109.1 . . ?
C20 C23 C24 112.5(5) . . ?
H23A C23 H23B 107.8 . . ?
C24 C23 H23A 109.1 . . ?
C24 C23 H23B 109.1 . . ?
C23 C24 H24A 109.5 . . ?
C23 C24 H24B 109.5 . . ?
C23 C24 H24C 109.5 . . ?
H24A C24 H24B 109.5 . . ?
H24A C24 H24C 109.5 . . ?
H24B C24 H24C 109.5 . . ?
C21 C25 H25A 109.2 . . ?
C21 C25 H25B 109.2 . . ?
C21 C25 C26 111.9(4) . . ?
H25A C25 H25B 107.9 . . ?
C26 C25 H25A 109.2 . . ?
C26 C25 H25B 109.2 . . ?
C25 C26 H26A 109.5 . . ?
C25 C26 H26B 109.5 . . ?
C25 C26 H26C 109.5 . . ?
H26A C26 H26B 109.5 . . ?
H26A C26 H26C 109.5 . . ?
H26B C26 H26C 109.5 . . ?
C28 C27 C22 125.9(4) . . ?
C28 C27 C38 119.2(4) . . ?
C38 C27 C22 114.9(5) . . ?
C27 C28 H28 119.4 . . ?
C29 C28 C27 121.3(4) . . ?
C29 C28 H28 119.4 . . ?
C28 C29 H29 120.1 . . ?
C28 C29 C30 119.8(5) . . ?
C30 C29 H29 120.1 . . ?
C29 C30 C31 135.7(5) . . ?
C29 C30 C37 117.3(4) . . ?
C37 C30 C31 107.0(3) . . ?
C32 C31 C30 136.1(4) . . ?
C32 C31 C36 118.5(4) . . ?
C36 C31 C30 105.4(4) . . ?
C31 C32 H32 120.1 . . ?
C33 C32 C31 119.8(4) . . ?
C33 C32 H32 120.1 . . ?
C32 C33 H33 119.1 . . ?
C32 C33 C34 121.9(4) . . ?
C34 C33 H33 119.1 . . ?
C33 C34 C39 124.4(4) . . ?
C35 C34 C33 118.5(4) . . ?
C35 C34 C39 117.1(4) . . ?
C34 C35 H35 120.3 . . ?
C36 C35 C34 119.5(4) . . ?
C36 C35 H35 120.3 . . ?
N4 C36 C31 110.6(4) . . ?
N4 C36 C35 127.5(4) . . ?
C35 C36 C31 121.9(4) . . ?
C30 C37 N4 109.0(4) . . ?
C38 C37 N4 126.8(5) . . ?
C38 C37 C30 124.2(4) . . ?
C27 C38 H38 121.0 . . ?
C37 C38 C27 118.0(5) . . ?
C37 C38 H38 121.0 . . ?
N5 C39 C34 118.3(4) . . ?
N5 C39 C40 108.1(3) . . ?
C40 C39 C34 133.4(4) . . ?
C39 C40 C43 127.3(4) . . ?
C41 C40 C39 107.3(4) . . ?
C41 C40 C43 125.4(4) . . ?
C40 C41 C42 107.0(4) . . ?
C40 C41 C45 123.3(4) . . ?
C42 C41 C45 129.7(4) . . ?
N5 C42 C41 106.3(3) . . ?
N5 C42 C47 120.2(4) . . ?
C47 C42 C41 133.4(4) . . ?
C40 C43 H43A 108.7 . . ?
C40 C43 H43B 108.7 . . ?
C40 C43 C44 114.3(5) . . ?
H43A C43 H43B 107.6 . . ?
C44 C43 H43A 108.7 . . ?
C44 C43 H43B 108.7 . . ?
C43 C44 H44A 109.5 . . ?
C43 C44 H44B 109.5 . . ?
C43 C44 H44C 109.5 . . ?
H44A C44 H44B 109.5 . . ?
H44A C44 H44C 109.5 . . ?
H44B C44 H44C 109.5 . . ?
C41 C45 H45A 109.1 . . ?
C41 C45 H45B 109.1 . . ?
C41 C45 C46 112.4(5) . . ?
H45A C45 H45B 107.9 . . ?
C46 C45 H45A 109.1 . . ?
C46 C45 H45B 109.1 . . ?
C45 C46 H46A 109.5 . . ?
C45 C46 H46B 109.5 . . ?
C45 C46 H46C 109.5 . . ?
H46A C46 H46B 109.5 . . ?
H46A C46 H46C 109.5 . . ?
H46B C46 H46C 109.5 . . ?
C42 C47 C48 116.6(3) . . ?
C85 C47 C42 123.8(3) . . ?
C85 C47 C48 118.5(4) . . ?
N6 C48 C47 113.0(4) . . ?
N6 C48 C49 108.7(4) . . ?
C49 C48 C47 138.3(5) . . ?
C48 C49 C50 106.8(5) . . ?
C48 C49 C52 127.9(4) . . ?
C50 C49 C52 125.3(4) . . ?
C49 C50 C54 125.6(6) . . ?
C51 C50 C49 106.9(4) . . ?
C51 C50 C54 127.5(5) . . ?
N6 C51 C50 107.9(5) . . ?
N6 C51 C56 119.6(5) . . ?
C50 C51 C56 132.5(4) . . ?
C49 C52 H52A 108.5 . . ?
C49 C52 H52B 108.5 . . ?
H52A C52 H52B 107.5 . . ?
C53 C52 C49 115.2(4) . . ?
C53 C52 H52A 108.5 . . ?
C53 C52 H52B 108.5 . . ?
C52 C53 H53A 109.5 . . ?
C52 C53 H53B 109.5 . . ?
C52 C53 H53C 109.5 . . ?
H53A C53 H53B 109.5 . . ?
H53A C53 H53C 109.5 . . ?
H53B C53 H53C 109.5 . . ?
C50 C54 H54A 110.1 . . ?
C50 C54 H54B 110.1 . . ?
C50 C54 C55 107.8(5) . . ?
H54A C54 H54B 108.5 . . ?
C55 C54 H54A 110.1 . . ?
C55 C54 H54B 110.1 . . ?
C54 C55 H55A 109.5 . . ?
C54 C55 H55B 109.5 . . ?
C54 C55 H55C 109.5 . . ?
H55A C55 H55B 109.5 . . ?
H55A C55 H55C 109.5 . . ?
H55B C55 H55C 109.5 . . ?
C51 C56 H56 117.0 . . ?
C57 C56 C51 126.1(4) . . ?
C57 C56 H56 117.0 . . ?
N7 C57 C58 108.8(5) . . ?
C56 C57 N7 122.0(5) . . ?
C56 C57 C58 129.2(4) . . ?
C57 C58 C61 123.9(6) . . ?
C59 C58 C57 106.0(4) . . ?
C59 C58 C61 129.9(6) . . ?
C58 C59 C60 107.8(6) . . ?
C58 C59 C63 124.6(5) . . ?
C60 C59 C63 127.5(5) . . ?
N7 C60 C59 109.4(4) . . ?
N7 C60 C65 119.9(5) . . ?
C59 C60 C65 130.6(6) . . ?
C58 C61 H61A 109.3 . . ?
C58 C61 H61B 109.3 . . ?
H61A C61 H61B 108.0 . . ?
C62 C61 C58 111.5(6) . . ?
C62 C61 H61A 109.3 . . ?
C62 C61 H61B 109.3 . . ?
C61 C62 H62A 109.5 . . ?
C61 C62 H62B 109.5 . . ?
C61 C62 H62C 109.5 . . ?
H62A C62 H62B 109.5 . . ?
H62A C62 H62C 109.5 . . ?
H62B C62 H62C 109.5 . . ?
C59 C63 H63A 110.1 . . ?
C59 C63 H63B 110.1 . . ?
H63A C63 H63B 108.4 . . ?
C64 C63 C59 107.9(7) . . ?
C64 C63 H63A 110.1 . . ?
C64 C63 H63B 110.1 . . ?
C63 C64 H64A 109.5 . . ?
C63 C64 H64B 109.5 . . ?
C63 C64 H64C 109.5 . . ?
H64A C64 H64B 109.5 . . ?
H64A C64 H64C 109.5 . . ?
H64B C64 H64C 109.5 . . ?
C66 C65 C60 114.1(6) . . ?
C76 C65 C60 123.4(6) . . ?
C76 C65 C66 122.3(5) . . ?
C65 C66 H66 120.6 . . ?
C67 C66 C65 118.8(6) . . ?
C67 C66 H66 120.6 . . ?
C66 C67 H67 120.2 . . ?
C68 C67 C66 119.6(6) . . ?
C68 C67 H67 120.2 . . ?
C67 C68 C69 134.5(6) . . ?
C67 C68 C75 120.6(5) . . ?
C75 C68 C69 104.8(6) . . ?
C70 C69 C68 133.0(7) . . ?
C74 C69 C68 108.6(5) . . ?
C74 C69 C70 118.2(5) . . ?
C69 C70 H70 120.9 . . ?
C71 C70 C69 118.1(6) . . ?
C71 C70 H70 120.9 . . ?
C70 C71 H71 118.0 . . ?
C70 C71 C72 124.0(5) . . ?
C72 C71 H71 118.0 . . ?
C71 C72 C73 118.6(5) . . ?
C71 C72 C77 120.5(5) . . ?
C73 C72 C77 120.8(6) . . ?
C72 C73 H73 121.2 . . ?
C74 C73 C72 117.6(6) . . ?
C74 C73 H73 121.2 . . ?
C69 C74 N8 107.5(5) . . ?
C69 C74 C73 123.2(5) . . ?
C73 C74 N8 129.3(7) . . ?
N8 C75 C68 110.4(5) . . ?
N8 C75 C76 127.2(6) . . ?
C68 C75 C76 122.3(7) . . ?
C65 C76 C75 116.3(6) . . ?
C65 C76 H76 121.8 . . ?
C75 C76 H76 121.8 . . ?
N9 C77 C72 114.5(6) . . ?
N9 C77 C78 111.3(4) . . ?
C78 C77 C72 134.2(5) . . ?
C77 C78 C81 127.2(6) . . ?
C79 C78 C77 106.5(6) . . ?
C79 C78 C81 126.3(7) . . ?
C78 C79 C80 106.7(6) . . ?
C78 C79 C83 122.2(7) . . ?
C80 C79 C83 130.0(5) . . ?
N9 C80 C18 118.3(6) . . ?
N9 C80 C79 109.6(4) . . ?
C18 C80 C79 132.0(5) . . ?
C78 C81 H81A 109.8 . . ?
C78 C81 H81B 109.8 . . ?
H81A C81 H81B 108.2 . . ?
C82 C81 C78 109.4(10) . . ?
C82 C81 H81A 109.8 . . ?
C82 C81 H81B 109.8 . . ?
C81 C82 H82A 109.5 . . ?
C81 C82 H82B 109.5 . . ?
C81 C82 H82C 109.5 . . ?
H82A C82 H82B 109.5 . . ?
H82A C82 H82C 109.5 . . ?
H82B C82 H82C 109.5 . . ?
C79 C83 H83A 110.4 . . ?
C79 C83 H83B 110.4 . . ?
H83A C83 H83B 108.6 . . ?
C84 C83 C79 106.5(9) . . ?
C84 C83 H83A 110.4 . . ?
C84 C83 H83B 110.4 . . ?
C83 C84 H84A 109.5 . . ?
C83 C84 H84B 109.5 . . ?
C83 C84 H84C 109.5 . . ?
H84A C84 H84B 109.5 . . ?
H84A C84 H84C 109.5 . . ?
H84B C84 H84C 109.5 . . ?
N11 C85 C47 119.2(4) . . ?
N11 C85 C86 108.1(4) . . ?
C47 C85 C86 132.3(4) . . ?
C85 C86 C89 129.1(4) . . ?
C87 C86 C85 107.0(4) . . ?
C87 C86 C89 123.8(4) . . ?
C86 C87 C88 105.9(4) . . ?
C86 C87 C91 126.2(4) . . ?
C88 C87 C91 127.8(4) . . ?
N11 C88 C87 110.7(4) . . ?
N11 C88 C93 119.1(4) . . ?
C87 C88 C93 129.8(4) . . ?
C86 C89 H89A 109.0 . . ?
C86 C89 H89B 109.0 . . ?
H89A C89 H89B 107.8 . . ?
C90 C89 C86 112.7(8) . . ?
C90 C89 H89A 109.0 . . ?
C90 C89 H89B 109.0 . . ?
C89 C90 H90A 109.5 . . ?
C89 C90 H90B 109.5 . . ?
C89 C90 H90C 109.5 . . ?
H90A C90 H90B 109.5 . . ?
H90A C90 H90C 109.5 . . ?
H90B C90 H90C 109.5 . . ?
C87 C91 H91A 108.7 . . ?
C87 C91 H91B 108.7 . . ?
C87 C91 C92 114.1(6) . . ?
H91A C91 H91B 107.6 . . ?
C92 C91 H91A 108.7 . . ?
C92 C91 H91B 108.7 . . ?
C91 C92 H92A 109.5 . . ?
C91 C92 H92B 109.5 . . ?
C91 C92 H92C 109.5 . . ?
H92A C92 H92B 109.5 . . ?
H92A C92 H92C 109.5 . . ?
H92B C92 H92C 109.5 . . ?
C94 C93 C88 124.7(4) . . ?
C94 C93 C104 119.3(4) . . ?
C104 C93 C88 115.9(4) . . ?
C93 C94 H94 120.1 . . ?
C93 C94 C95 119.7(4) . . ?
C95 C94 H94 120.1 . . ?
N10 C95 C102 109.3(4) . . ?
C94 C95 N10 129.4(4) . . ?
C94 C95 C102 121.0(5) . . ?
N10 C96 C101 108.7(4) . . ?
C97 C96 N10 129.3(5) . . ?
C97 C96 C101 122.0(4) . . ?
C96 C97 H97 120.8 . . ?
C96 C97 C98 118.4(5) . . ?
C98 C97 H97 120.8 . . ?
C97 C98 C1 121.2(5) . . ?
C99 C98 C1 120.5(4) . . ?
C99 C98 C97 118.3(5) . . ?
C98 C99 H99 118.4 . . ?
C100 C99 C98 123.2(5) . . ?
C100 C99 H99 118.4 . . ?
C99 C100 H100 120.8 . . ?
C99 C100 C101 118.5(5) . . ?
C101 C100 H100 120.8 . . ?
C96 C101 C102 107.5(4) . . ?
C100 C101 C96 119.4(5) . . ?
C100 C101 C102 133.0(5) . . ?
C95 C102 C101 105.7(5) . . ?
C103 C102 C95 118.9(4) . . ?
C103 C102 C101 135.3(4) . . ?
C102 C103 H103 119.7 . . ?
C104 C103 C102 120.7(4) . . ?
C104 C103 H103 119.7 . . ?
C93 C104 H104 119.9 . . ?
C103 C104 C93 120.2(5) . . ?
C103 C104 H104 119.9 . . ?
C105 O4 C108 102.8(8) . . ?
O4 C105 H10A 109.1 . . ?
O4 C105 H10B 109.1 . . ?
O4 C105 C106 112.5(9) . . ?
H10A C105 H10B 107.8 . . ?
C106 C105 H10A 109.1 . . ?
C106 C105 H10B 109.1 . . ?
C105 C106 H10C 110.9 . . ?
C105 C106 H10D 110.9 . . ?
C105 C106 C107 104.3(9) . . ?
H10C C106 H10D 108.9 . . ?
C107 C106 H10C 110.9 . . ?
C107 C106 H10D 110.9 . . ?
C106 C107 H10E 111.2 . . ?
C106 C107 H10F 111.2 . . ?
C106 C107 C108 102.8(10) . . ?
H10E C107 H10F 109.1 . . ?
C108 C107 H10E 111.2 . . ?
C108 C107 H10F 111.2 . . ?
O4 C108 C107 112.2(9) . . ?
O4 C108 H10G 109.2 . . ?
O4 C108 H10H 109.2 . . ?
C107 C108 H10G 109.2 . . ?
C107 C108 H10H 109.2 . . ?
H10G C108 H10H 107.9 . . ?
C1A O4A C1D 113.8(12) . . ?
O4A C1A H1AA 110.0 . . ?
O4A C1A H1AB 110.0 . . ?
O4A C1A C1C 108.6(13) . . ?
H1AA C1A H1AB 108.4 . . ?
C1C C1A H1AA 110.0 . . ?
C1C C1A H1AB 110.0 . . ?
H1BA C1B H1BB 108.7 . . ?
C1C C1B H1BA 110.6 . . ?
C1C C1B H1BB 110.6 . . ?
C1C C1B C1D 105.9(15) . . ?
C1D C1B H1BA 110.6 . . ?
C1D C1B H1BB 110.6 . . ?
C1A C1C C1B 105.8(15) . . ?
C1A C1C H1CA 110.6 . . ?
C1A C1C H1CB 110.6 . . ?
C1B C1C H1CA 110.6 . . ?
C1B C1C H1CB 110.6 . . ?
H1CA C1C H1CB 108.7 . . ?
O4A C1D C1B 102.6(13) . . ?
O4A C1D H1DA 111.3 . . ?
O4A C1D H1DB 111.3 . . ?
C1B C1D H1DA 111.3 . . ?
C1B C1D H1DB 111.3 . . ?
H1DA C1D H1DB 109.2 . . ?

loop_
_geom_bond_atom_site_label_1
_geom_bond_atom_site_label_2
_geom_bond_distance
_geom_bond_site_symmetry_2
_geom_bond_publ_flag
O1 H1 0.8400 . ?
O1 C111 1.461(9) . ?
C111 H11A 0.9800 . ?
C111 H11B 0.9800 . ?
C111 H11C 0.9800 . ?
O2 H2A 0.8395 . ?
O2 C109 1.418(10) . ?
C109 H10I 0.9800 . ?
C109 H10J 0.9800 . ?
C109 H10K 0.9800 . ?
O3 H3A 0.8400 . ?
O3 C110 1.368(11) . ?
C110 H11D 0.9800 . ?
C110 H11E 0.9800 . ?
C110 H11F 0.9800 . ?
N1 C1 1.327(7) . ?
N1 C4 1.394(7) . ?
N2 H2 0.8800 . ?
N2 C10 1.378(6) . ?
N2 C13 1.354(6) . ?
N3 H3 0.8800 . ?
N3 C19 1.379(6) . ?
N3 C22 1.333(6) . ?
N4 H4 0.8800 . ?
N4 C36 1.367(6) . ?
N4 C37 1.406(5) . ?
N5 H5 0.8800 . ?
N5 C39 1.345(5) . ?
N5 C42 1.386(5) . ?
N6 H6 0.8800 . ?
N6 C48 1.365(6) . ?
N6 C51 1.366(5) . ?
N7 C57 1.391(6) . ?
N7 C60 1.322(7) . ?
N8 H8 0.8800 . ?
N8 C74 1.399(6) . ?
N8 C75 1.365(8) . ?
N9 C77 1.377(6) . ?
N9 C80 1.397(7) . ?
N10 H10 0.8800 . ?
N10 C95 1.396(7) . ?
N10 C96 1.386(6) . ?
N11 C85 1.400(5) . ?
N11 C88 1.322(5) . ?
C1 C2 1.474(6) . ?
C1 C98 1.453(8) . ?
C2 C3 1.365(9) . ?
C2 C5 1.502(10) . ?
C3 C4 1.463(7) . ?
C3 C7 1.505(7) . ?
C4 C9 1.354(8) . ?
C5 H5A 0.9900 . ?
C5 H5B 0.9900 . ?
C5 C6 1.492(14) . ?
C6 H6A 0.9800 . ?
C6 H6B 0.9800 . ?
C6 H6C 0.9800 . ?
C7 H7A 0.9900 . ?
C7 H7B 0.9900 . ?
C7 C8 1.526(10) . ?
C8 H8A 0.9800 . ?
C8 H8B 0.9800 . ?
C8 H8C 0.9800 . ?
C9 H9 0.9500 . ?
C9 C10 1.424(7) . ?
C10 C11 1.405(8) . ?
C11 C12 1.397(7) . ?
C11 C14 1.528(8) . ?
C12 C13 1.387(8) . ?
C12 C16 1.507(8) . ?
C13 C18 1.506(7) . ?
C14 H14A 0.9900 . ?
C14 H14B 0.9900 . ?
C14 C15 1.511(9) . ?
C15 H15A 0.9800 . ?
C15 H15B 0.9800 . ?
C15 H15C 0.9800 . ?
C16 H16A 0.9900 . ?
C16 H16B 0.9900 . ?
C16 C17 1.376(9) . ?
C17 H17A 0.9800 . ?
C17 H17B 0.9800 . ?
C17 H17C 0.9800 . ?
C18 C19 1.415(7) . ?
C18 C80 1.421(7) . ?
C19 C20 1.445(7) . ?
C20 C21 1.383(7) . ?
C20 C23 1.509(6) . ?
C21 C22 1.428(6) . ?
C21 C25 1.501(7) . ?
C22 C27 1.446(7) . ?
C23 H23A 0.9900 . ?
C23 H23B 0.9900 . ?
C23 C24 1.532(7) . ?
C24 H24A 0.9800 . ?
C24 H24B 0.9800 . ?
C24 H24C 0.9800 . ?
C25 H25A 0.9900 . ?
C25 H25B 0.9900 . ?
C25 C26 1.540(6) . ?
C26 H26A 0.9800 . ?
C26 H26B 0.9800 . ?
C26 H26C 0.9800 . ?
C27 C28 1.399(7) . ?
C27 C38 1.416(6) . ?
C28 H28 0.9500 . ?
C28 C29 1.398(7) . ?
C29 H29 0.9500 . ?
C29 C30 1.401(6) . ?
C30 C31 1.456(6) . ?
C30 C37 1.405(7) . ?
C31 C32 1.387(7) . ?
C31 C36 1.419(6) . ?
C32 H32 0.9500 . ?
C32 C33 1.385(6) . ?
C33 H33 0.9500 . ?
C33 C34 1.410(6) . ?
C34 C35 1.399(7) . ?
C34 C39 1.457(6) . ?
C35 H35 0.9500 . ?
C35 C36 1.379(6) . ?
C37 C38 1.365(7) . ?
C38 H38 0.9500 . ?
C39 C40 1.416(6) . ?
C40 C41 1.413(6) . ?
C40 C43 1.496(6) . ?
C41 C42 1.432(6) . ?
C41 C45 1.503(6) . ?
C42 C47 1.420(6) . ?
C43 H43A 0.9900 . ?
C43 H43B 0.9900 . ?
C43 C44 1.504(10) . ?
C44 H44A 0.9800 . ?
C44 H44B 0.9800 . ?
C44 H44C 0.9800 . ?
C45 H45A 0.9900 . ?
C45 H45B 0.9900 . ?
C45 C46 1.523(7) . ?
C46 H46A 0.9800 . ?
C46 H46B 0.9800 . ?
C46 H46C 0.9800 . ?
C47 C48 1.487(6) . ?
C47 C85 1.417(6) . ?
C48 C49 1.383(7) . ?
C49 C50 1.427(7) . ?
C49 C52 1.522(8) . ?
C50 C51 1.397(8) . ?
C50 C54 1.500(7) . ?
C51 C56 1.449(8) . ?
C52 H52A 0.9900 . ?
C52 H52B 0.9900 . ?
C52 C53 1.521(6) . ?
C53 H53A 0.9800 . ?
C53 H53B 0.9800 . ?
C53 H53C 0.9800 . ?
C54 H54A 0.9900 . ?
C54 H54B 0.9900 . ?
C54 C55 1.538(10) . ?
C55 H55A 0.9800 . ?
C55 H55B 0.9800 . ?
C55 H55C 0.9800 . ?
C56 H56 0.9500 . ?
C56 C57 1.358(8) . ?
C57 C58 1.453(8) . ?
C58 C59 1.349(8) . ?
C58 C61 1.515(7) . ?
C59 C60 1.461(7) . ?
C59 C63 1.627(9) . ?
C60 C65 1.480(7) . ?
C61 H61A 0.9900 . ?
C61 H61B 0.9900 . ?
C61 C62 1.386(9) . ?
C62 H62A 0.9800 . ?
C62 H62B 0.9800 . ?
C62 H62C 0.9800 . ?
C63 H63A 0.9900 . ?
C63 H63B 0.9900 . ?
C63 C64 1.461(9) . ?
C64 H64A 0.9800 . ?
C64 H64B 0.9800 . ?
C64 H64C 0.9800 . ?
C65 C66 1.445(8) . ?
C65 C76 1.392(9) . ?
C66 H66 0.9500 . ?
C66 C67 1.404(7) . ?
C67 H67 0.9500 . ?
C67 C68 1.381(8) . ?
C68 C69 1.439(7) . ?
C68 C75 1.405(8) . ?
C69 C70 1.426(7) . ?
C69 C74 1.394(8) . ?
C70 H70 0.9500 . ?
C70 C71 1.357(8) . ?
C71 H71 0.9500 . ?
C71 C72 1.397(8) . ?
C72 C73 1.405(7) . ?
C72 C77 1.494(8) . ?
C73 H73 0.9500 . ?
C73 C74 1.397(8) . ?
C75 C76 1.414(7) . ?
C76 H76 0.9500 . ?
C77 C78 1.416(9) . ?
C78 C79 1.393(8) . ?
C78 C81 1.533(11) . ?
C79 C80 1.435(9) . ?
C79 C83 1.624(11) . ?
C81 H81A 0.9900 . ?
C81 H81B 0.9900 . ?
C81 C82 1.422(13) . ?
C82 H82A 0.9800 . ?
C82 H82B 0.9800 . ?
C82 H82C 0.9800 . ?
C83 H83A 0.9900 . ?
C83 H83B 0.9900 . ?
C83 C84 1.384(10) . ?
C84 H84A 0.9800 . ?
C84 H84B 0.9800 . ?
C84 H84C 0.9800 . ?
C85 C86 1.437(6) . ?
C86 C87 1.391(6) . ?
C86 C89 1.547(7) . ?
C87 C88 1.446(6) . ?
C87 C91 1.514(7) . ?
C88 C93 1.480(6) . ?
C89 H89A 0.9900 . ?
C89 H89B 0.9900 . ?
C89 C90 1.375(11) . ?
C90 H90A 0.9800 . ?
C90 H90B 0.9800 . ?
C90 H90C 0.9800 . ?
C91 H91A 0.9900 . ?
C91 H91B 0.9900 . ?
C91 C92 1.544(10) . ?
C92 H92A 0.9800 . ?
C92 H92B 0.9800 . ?
C92 H92C 0.9800 . ?
C93 C94 1.359(7) . ?
C93 C104 1.443(6) . ?
C94 H94 0.9500 . ?
C94 C95 1.393(6) . ?
C95 C102 1.418(6) . ?
C96 C97 1.368(8) . ?
C96 C101 1.415(7) . ?
C97 H97 0.9500 . ?
C97 C98 1.420(7) . ?
C98 C99 1.410(8) . ?
C99 H99 0.9500 . ?
C99 C100 1.357(8) . ?
C100 H100 0.9500 . ?
C100 C101 1.398(6) . ?
C101 C102 1.450(7) . ?
C102 C103 1.371(7) . ?
C103 H103 0.9500 . ?
C103 C104 1.371(6) . ?
C104 H104 0.9500 . ?
O4 C105 1.426(8) . ?
O4 C108 1.478(9) . ?
C105 H10A 0.9900 . ?
C105 H10B 0.9900 . ?
C105 C106 1.507(9) . ?
C106 H10C 0.9900 . ?
C106 H10D 0.9900 . ?
C106 C107 1.508(9) . ?
C107 H10E 0.9900 . ?
C107 H10F 0.9900 . ?
C107 C108 1.537(9) . ?
C108 H10G 0.9900 . ?
C108 H10H 0.9900 . ?
O4A C1A 1.383(9) . ?
O4A C1D 1.477(9) . ?
C1A H1AA 0.9900 . ?
C1A H1AB 0.9900 . ?
C1A C1C 1.491(10) . ?
C1B H1BA 0.9900 . ?
C1B H1BB 0.9900 . ?
C1B C1C 1.542(10) . ?
C1B C1D 1.547(10) . ?
C1C H1CA 0.9900 . ?
C1C H1CB 0.9900 . ?
C1D H1DA 0.9900 . ?
C1D H1DB 0.9900 . ?

loop_
_geom_hbond_atom_site_label_D
_geom_hbond_atom_site_label_H
_geom_hbond_atom_site_label_A
_geom_hbond_distance_DH
_geom_hbond_distance_HA
_geom_hbond_distance_DA
_geom_hbond_angle_DHA
_geom_hbond_site_symmetry_A
_geom_hbond_publ_flag
O1 H1 O3 0.84 1.95 2.727(7) 152.5 . yes
O2 H2A N7 0.84 2.23 3.001(7) 152.1 2_766 yes
O3 H3A O2 0.84 1.95 2.729(9) 154.3 . yes
N2 H2 N1 0.88 2.11 2.714(7) 125.1 . yes
N3 H3 N9 0.88 1.95 2.584(6) 127.6 . yes
N4 H4 O4A 0.88 1.97 2.832(9) 167.5 1_655 yes
N6 H6 N7 0.88 2.08 2.690(7) 125.9 . yes
N8 H8 O4 0.88 2.02 2.900(9) 173.2 2_666 yes
N10 H10 O1 0.88 1.98 2.826(6) 161.4 1_655 yes

loop_
_geom_torsion_atom_site_label_1
_geom_torsion_atom_site_label_2
_geom_torsion_atom_site_label_3
_geom_torsion_atom_site_label_4
_geom_torsion
_geom_torsion_site_symmetry_1
_geom_torsion_site_symmetry_2
_geom_torsion_site_symmetry_3
_geom_torsion_site_symmetry_4
_geom_torsion_publ_flag
N1 C1 C2 C3 2.1(8) . . . . ?
N1 C1 C2 C5 176.8(7) . . . . ?
N1 C1 C98 C97 134.7(6) . . . . ?
N1 C1 C98 C99 -46.3(9) . . . . ?
N1 C4 C9 C10 -2.9(10) . . . . ?
N2 C10 C11 C12 0.9(7) . . . . ?
N2 C10 C11 C14 178.5(5) . . . . ?
N2 C13 C18 C19 76.2(5) . . . . ?
N2 C13 C18 C80 -91.6(6) . . . . ?
N3 C19 C20 C21 -2.7(4) . . . . ?
N3 C19 C20 C23 176.9(4) . . . . ?
N3 C22 C27 C28 -142.1(4) . . . . ?
N3 C22 C27 C38 34.6(6) . . . . ?
N4 C37 C38 C27 177.5(5) . . . . ?
N5 C39 C40 C41 -1.9(6) . . . . ?
N5 C39 C40 C43 178.4(5) . . . . ?
N5 C42 C47 C48 -158.7(5) . . . . ?
N5 C42 C47 C85 9.2(8) . . . . ?
N6 C48 C49 C50 1.5(5) . . . . ?
N6 C48 C49 C52 -177.0(4) . . . . ?
N6 C51 C56 C57 -5.3(8) . . . . ?
N7 C57 C58 C59 -1.5(7) . . . . ?
N7 C57 C58 C61 -176.1(5) . . . . ?
N7 C60 C65 C66 -28.2(7) . . . . ?
N7 C60 C65 C76 146.8(6) . . . . ?
N8 C75 C76 C65 175.5(5) . . . . ?
N9 C77 C78 C79 4.2(8) . . . . ?
N9 C77 C78 C81 -174.4(8) . . . . ?
N10 C95 C102 C101 1.5(6) . . . . ?
N10 C95 C102 C103 179.0(4) . . . . ?
N10 C96 C97 C98 174.8(5) . . . . ?
N10 C96 C101 C100 -177.5(5) . . . . ?
N10 C96 C101 C102 0.1(6) . . . . ?
N11 C85 C86 C87 -1.1(6) . . . . ?
N11 C85 C86 C89 -177.5(7) . . . . ?
N11 C88 C93 C94 -154.4(5) . . . . ?
N11 C88 C93 C104 21.1(7) . . . . ?
C1 N1 C4 C3 -2.1(7) . . . . ?
C1 N1 C4 C9 177.0(6) . . . . ?
C1 C2 C3 C4 -3.2(7) . . . . ?
C1 C2 C3 C7 175.6(6) . . . . ?
C1 C2 C5 C6 -66.5(10) . . . . ?
C1 C98 C99 C100 178.5(6) . . . . ?
C2 C1 C98 C97 -45.9(10) . . . . ?
C2 C1 C98 C99 133.1(7) . . . . ?
C2 C3 C4 N1 3.4(7) . . . . ?
C2 C3 C4 C9 -175.7(7) . . . . ?
C2 C3 C7 C8 -83.4(8) . . . . ?
C3 C2 C5 C6 107.1(10) . . . . ?
C3 C4 C9 C10 176.0(6) . . . . ?
C4 N1 C1 C2 0.1(7) . . . . ?
C4 N1 C1 C98 179.6(6) . . . . ?
C4 C3 C7 C8 95.3(8) . . . . ?
C4 C9 C10 N2 -4.3(9) . . . . ?
C4 C9 C10 C11 178.9(7) . . . . ?
C5 C2 C3 C4 -177.8(8) . . . . ?
C5 C2 C3 C7 1.1(13) . . . . ?
C7 C3 C4 N1 -175.5(6) . . . . ?
C7 C3 C4 C9 5.4(11) . . . . ?
C9 C10 C11 C12 178.0(6) . . . . ?
C9 C10 C11 C14 -4.4(11) . . . . ?
C10 N2 C13 C12 1.1(6) . . . . ?
C10 N2 C13 C18 -178.0(4) . . . . ?
C10 C11 C12 C13 -0.2(7) . . . . ?
C10 C11 C12 C16 178.2(6) . . . . ?
C10 C11 C14 C15 -94.6(7) . . . . ?
C11 C12 C13 N2 -0.5(6) . . . . ?
C11 C12 C13 C18 178.3(6) . . . . ?
C11 C12 C16 C17 -173.9(8) . . . . ?
C12 C11 C14 C15 82.5(8) . . . . ?
C12 C13 C18 C19 -102.6(8) . . . . ?
C12 C13 C18 C80 89.6(8) . . . . ?
C13 N2 C10 C9 -178.8(5) . . . . ?
C13 N2 C10 C11 -1.2(6) . . . . ?
C13 C12 C16 C17 4.2(11) . . . . ?
C13 C18 C19 N3 -156.3(4) . . . . ?
C13 C18 C19 C20 20.8(8) . . . . ?
C13 C18 C80 N9 160.1(5) . . . . ?
C13 C18 C80 C79 -15.4(10) . . . . ?
C14 C11 C12 C13 -177.8(6) . . . . ?
C14 C11 C12 C16 0.6(10) . . . . ?
C16 C12 C13 N2 -179.0(5) . . . . ?
C16 C12 C13 C18 -0.2(11) . . . . ?
C18 C19 C20 C21 179.9(5) . . . . ?
C18 C19 C20 C23 -0.5(8) . . . . ?
C19 N3 C22 C21 2.6(5) . . . . ?
C19 N3 C22 C27 -169.2(3) . . . . ?
C19 C18 C80 N9 -6.6(8) . . . . ?
C19 C18 C80 C79 177.9(6) . . . . ?
C19 C20 C21 C22 4.2(5) . . . . ?
C19 C20 C21 C25 -175.9(4) . . . . ?
C19 C20 C23 C24 -98.9(6) . . . . ?
C20 C21 C22 N3 -4.2(5) . . . . ?
C20 C21 C22 C27 165.7(4) . . . . ?
C20 C21 C25 C26 83.9(5) . . . . ?
C21 C20 C23 C24 80.6(6) . . . . ?
C21 C22 C27 C28 48.8(7) . . . . ?
C21 C22 C27 C38 -134.4(5) . . . . ?
C22 N3 C19 C18 177.8(4) . . . . ?
C22 N3 C19 C20 0.0(5) . . . . ?
C22 C21 C25 C26 -96.3(5) . . . . ?
C22 C27 C28 C29 172.1(4) . . . . ?
C22 C27 C38 C37 -172.2(4) . . . . ?
C23 C20 C21 C22 -175.4(4) . . . . ?
C23 C20 C21 C25 4.5(7) . . . . ?
C25 C21 C22 N3 175.9(4) . . . . ?
C25 C21 C22 C27 -14.2(7) . . . . ?
C27 C28 C29 C30 0.5(7) . . . . ?
C28 C27 C38 C37 4.7(7) . . . . ?
C28 C29 C30 C31 -175.1(5) . . . . ?
C28 C29 C30 C37 3.1(7) . . . . ?
C29 C30 C31 C32 2.9(10) . . . . ?
C29 C30 C31 C36 179.7(5) . . . . ?
C29 C30 C37 N4 178.3(4) . . . . ?
C29 C30 C37 C38 -2.9(7) . . . . ?
C30 C31 C32 C33 177.4(5) . . . . ?
C30 C31 C36 N4 0.8(5) . . . . ?
C30 C31 C36 C35 -177.7(4) . . . . ?
C30 C37 C38 C27 -1.1(8) . . . . ?
C31 C30 C37 N4 -3.0(5) . . . . ?
C31 C30 C37 C38 175.8(5) . . . . ?
C31 C32 C33 C34 0.0(7) . . . . ?
C32 C31 C36 N4 178.3(4) . . . . ?
C32 C31 C36 C35 -0.2(7) . . . . ?
C32 C33 C34 C35 -1.5(7) . . . . ?
C32 C33 C34 C39 176.1(4) . . . . ?
C33 C34 C35 C36 2.1(7) . . . . ?
C33 C34 C39 N5 -151.9(5) . . . . ?
C33 C34 C39 C40 34.2(9) . . . . ?
C34 C35 C36 N4 -179.5(5) . . . . ?
C34 C35 C36 C31 -1.3(7) . . . . ?
C34 C39 C40 C41 172.4(6) . . . . ?
C34 C39 C40 C43 -7.3(10) . . . . ?
C35 C34 C39 N5 25.7(7) . . . . ?
C35 C34 C39 C40 -148.1(6) . . . . ?
C36 N4 C37 C30 3.5(6) . . . . ?
C36 N4 C37 C38 -175.2(5) . . . . ?
C36 C31 C32 C33 0.8(7) . . . . ?
C37 N4 C36 C31 -2.6(6) . . . . ?
C37 N4 C36 C35 175.8(5) . . . . ?
C37 C30 C31 C32 -175.5(5) . . . . ?
C37 C30 C31 C36 1.3(5) . . . . ?
C38 C27 C28 C29 -4.5(7) . . . . ?
C39 N5 C42 C41 -1.7(6) . . . . ?
C39 N5 C42 C47 174.6(5) . . . . ?
C39 C34 C35 C36 -175.7(4) . . . . ?
C39 C40 C41 C42 0.8(6) . . . . ?
C39 C40 C41 C45 179.2(5) . . . . ?
C39 C40 C43 C44 -91.2(7) . . . . ?
C40 C41 C42 N5 0.5(6) . . . . ?
C40 C41 C42 C47 -175.1(6) . . . . ?
C40 C41 C45 C46 82.6(7) . . . . ?
C41 C40 C43 C44 89.1(7) . . . . ?
C41 C42 C47 C48 16.4(9) . . . . ?
C41 C42 C47 C85 -175.6(6) . . . . ?
C42 N5 C39 C34 -173.0(4) . . . . ?
C42 N5 C39 C40 2.3(6) . . . . ?
C42 C41 C45 C46 -99.4(6) . . . . ?
C42 C47 C48 N6 80.4(6) . . . . ?
C42 C47 C48 C49 -97.9(7) . . . . ?
C42 C47 C85 N11 -3.2(8) . . . . ?
C42 C47 C85 C86 -175.6(6) . . . . ?
C43 C40 C41 C42 -179.5(5) . . . . ?
C43 C40 C41 C45 -1.1(9) . . . . ?
C45 C41 C42 N5 -177.7(5) . . . . ?
C45 C41 C42 C47 6.6(10) . . . . ?
C47 C48 C49 C50 179.9(5) . . . . ?
C47 C48 C49 C52 1.4(9) . . . . ?
C47 C85 C86 C87 171.9(6) . . . . ?
C47 C85 C86 C89 -4.5(12) . . . . ?
C48 N6 C51 C50 -0.6(5) . . . . ?
C48 N6 C51 C56 178.8(4) . . . . ?
C48 C47 C85 N11 164.6(5) . . . . ?
C48 C47 C85 C86 -7.8(9) . . . . ?
C48 C49 C50 C51 -1.8(5) . . . . ?
C48 C49 C50 C54 179.3(5) . . . . ?
C48 C49 C52 C53 6.8(7) . . . . ?
C49 C50 C51 N6 1.5(6) . . . . ?
C49 C50 C51 C56 -177.8(5) . . . . ?
C49 C50 C54 C55 -92.5(8) . . . . ?
C50 C49 C52 C53 -171.4(4) . . . . ?
C50 C51 C56 C57 173.9(6) . . . . ?
C51 N6 C48 C47 -179.4(4) . . . . ?
C51 N6 C48 C49 -0.6(5) . . . . ?
C51 C50 C54 C55 88.8(7) . . . . ?
C51 C56 C57 N7 0.9(9) . . . . ?
C51 C56 C57 C58 -179.3(6) . . . . ?
C52 C49 C50 C51 176.7(5) . . . . ?
C52 C49 C50 C54 -2.2(8) . . . . ?
C54 C50 C51 N6 -179.6(5) . . . . ?
C54 C50 C51 C56 1.1(9) . . . . ?
C56 C57 C58 C59 178.6(6) . . . . ?
C56 C57 C58 C61 4.1(10) . . . . ?
C57 N7 C60 C59 -2.0(7) . . . . ?
C57 N7 C60 C65 176.3(5) . . . . ?
C57 C58 C59 C60 0.3(7) . . . . ?
C57 C58 C59 C63 177.9(6) . . . . ?
C57 C58 C61 C62 78.1(8) . . . . ?
C58 C59 C60 N7 1.1(7) . . . . ?
C58 C59 C60 C65 -177.0(6) . . . . ?
C58 C59 C63 C64 108.1(7) . . . . ?
C59 C58 C61 C62 -95.1(10) . . . . ?
C59 C60 C65 C66 149.7(6) . . . . ?
C59 C60 C65 C76 -35.3(9) . . . . ?
C60 N7 C57 C56 -177.9(6) . . . . ?
C60 N7 C57 C58 2.2(6) . . . . ?
C60 C59 C63 C64 -74.7(8) . . . . ?
C60 C65 C66 C67 175.3(4) . . . . ?
C60 C65 C76 C75 -173.0(4) . . . . ?
C61 C58 C59 C60 174.4(6) . . . . ?
C61 C58 C59 C63 -7.9(11) . . . . ?
C63 C59 C60 N7 -176.5(6) . . . . ?
C63 C59 C60 C65 5.5(11) . . . . ?
C65 C66 C67 C68 -2.0(7) . . . . ?
C66 C65 C76 C75 1.6(8) . . . . ?
C66 C67 C68 C69 -175.7(4) . . . . ?
C66 C67 C68 C75 1.7(7) . . . . ?
C67 C68 C69 C70 0.7(9) . . . . ?
C67 C68 C69 C74 175.3(5) . . . . ?
C67 C68 C75 N8 -177.5(4) . . . . ?
C67 C68 C75 C76 0.3(7) . . . . ?
C68 C69 C70 C71 173.1(5) . . . . ?
C68 C69 C74 N8 3.4(5) . . . . ?
C68 C69 C74 C73 -174.7(4) . . . . ?
C68 C75 C76 C65 -1.9(8) . . . . ?
C69 C68 C75 N8 0.6(5) . . . . ?
C69 C68 C75 C76 178.4(4) . . . . ?
C69 C70 C71 C72 -1.5(7) . . . . ?
C70 C69 C74 N8 178.9(4) . . . . ?
C70 C69 C74 C73 0.7(7) . . . . ?
C70 C71 C72 C73 4.3(7) . . . . ?
C70 C71 C72 C77 -171.6(4) . . . . ?
C71 C72 C73 C74 -4.4(7) . . . . ?
C71 C72 C77 N9 1.5(6) . . . . ?
C71 C72 C77 C78 177.5(7) . . . . ?
C72 C73 C74 N8 -175.7(5) . . . . ?
C72 C73 C74 C69 2.0(7) . . . . ?
C72 C77 C78 C79 -171.8(6) . . . . ?
C72 C77 C78 C81 9.6(13) . . . . ?
C73 C72 C77 N9 -174.3(4) . . . . ?
C73 C72 C77 C78 1.7(9) . . . . ?
C74 N8 C75 C68 1.5(6) . . . . ?
C74 N8 C75 C76 -176.2(5) . . . . ?
C74 C69 C70 C71 -1.0(6) . . . . ?
C75 N8 C74 C69 -3.0(6) . . . . ?
C75 N8 C74 C73 174.9(5) . . . . ?
C75 C68 C69 C70 -177.0(5) . . . . ?
C75 C68 C69 C74 -2.5(5) . . . . ?
C76 C65 C66 C67 0.3(7) . . . . ?
C77 N9 C80 C18 -171.5(4) . . . . ?
C77 N9 C80 C79 5.0(6) . . . . ?
C77 C72 C73 C74 171.5(4) . . . . ?
C77 C78 C79 C80 -0.9(8) . . . . ?
C77 C78 C79 C83 -170.2(7) . . . . ?
C77 C78 C81 C82 -91.8(10) . . . . ?
C78 C79 C80 N9 -2.5(8) . . . . ?
C78 C79 C80 C18 173.3(6) . . . . ?
C78 C79 C83 C84 -99.1(8) . . . . ?
C79 C78 C81 C82 89.9(12) . . . . ?
C80 N9 C77 C72 171.2(4) . . . . ?
C80 N9 C77 C78 -5.7(6) . . . . ?
C80 C18 C19 N3 10.9(7) . . . . ?
C80 C18 C19 C20 -171.9(5) . . . . ?
C80 C79 C83 C84 94.4(9) . . . . ?
C81 C78 C79 C80 177.6(8) . . . . ?
C81 C78 C79 C83 8.4(13) . . . . ?
C83 C79 C80 N9 165.6(7) . . . . ?
C83 C79 C80 C18 -18.6(12) . . . . ?
C85 N11 C88 C87 -1.2(6) . . . . ?
C85 N11 C88 C93 171.8(5) . . . . ?
C85 C47 C48 N6 -88.2(5) . . . . ?
C85 C47 C48 C49 93.5(7) . . . . ?
C85 C86 C87 C88 0.4(7) . . . . ?
C85 C86 C87 C91 178.3(6) . . . . ?
C85 C86 C89 C90 -93.8(8) . . . . ?
C86 C87 C88 N11 0.5(7) . . . . ?
C86 C87 C88 C93 -171.5(5) . . . . ?
C86 C87 C91 C92 86.5(8) . . . . ?
C87 C86 C89 C90 90.4(9) . . . . ?
C87 C88 C93 C94 17.1(9) . . . . ?
C87 C88 C93 C104 -167.4(6) . . . . ?
C88 N11 C85 C47 -172.6(5) . . . . ?
C88 N11 C85 C86 1.5(6) . . . . ?
C88 C87 C91 C92 -96.1(8) . . . . ?
C88 C93 C94 C95 172.5(5) . . . . ?
C88 C93 C104 C103 -172.6(4) . . . . ?
C89 C86 C87 C88 177.0(7) . . . . ?
C89 C86 C87 C91 -5.1(11) . . . . ?
C91 C87 C88 N11 -177.3(6) . . . . ?
C91 C87 C88 C93 10.6(11) . . . . ?
C93 C94 C95 N10 -175.1(5) . . . . ?
C93 C94 C95 C102 -0.3(8) . . . . ?
C94 C93 C104 C103 3.2(7) . . . . ?
C94 C95 C102 C101 -174.3(5) . . . . ?
C94 C95 C102 C103 3.3(8) . . . . ?
C95 N10 C96 C97 -178.5(6) . . . . ?
C95 N10 C96 C101 0.8(6) . . . . ?
C95 C102 C103 C104 -3.0(7) . . . . ?
C96 N10 C95 C94 173.8(5) . . . . ?
C96 N10 C95 C102 -1.4(6) . . . . ?
C96 C97 C98 C1 -176.4(6) . . . . ?
C96 C97 C98 C99 4.6(9) . . . . ?
C96 C101 C102 C95 -1.0(6) . . . . ?
C96 C101 C102 C103 -177.9(6) . . . . ?
C97 C96 C101 C100 1.8(8) . . . . ?
C97 C96 C101 C102 179.5(5) . . . . ?
C97 C98 C99 C100 -2.5(9) . . . . ?
C98 C1 C2 C3 -177.4(6) . . . . ?
C98 C1 C2 C5 -2.7(12) . . . . ?
C98 C99 C100 C101 -0.1(9) . . . . ?
C99 C100 C101 C96 0.5(8) . . . . ?
C99 C100 C101 C102 -176.4(6) . . . . ?
C100 C101 C102 C95 176.2(6) . . . . ?
C100 C101 C102 C103 -0.7(11) . . . . ?
C101 C96 C97 C98 -4.4(9) . . . . ?
C101 C102 C103 C104 173.7(5) . . . . ?
C102 C103 C104 C93 -0.2(7) . . . . ?
C104 C93 C94 C95 -2.9(7) . . . . ?
O4 C105 C106 C107 24.9(14) . . . . ?
C105 O4 C108 C107 6.7(16) . . . . ?
C105 C106 C107 C108 -18.2(14) . . . . ?
C106 C107 C108 O4 7.7(16) . . . . ?
C108 O4 C105 C106 -19.5(14) . . . . ?
O4A C1A C1C C1B 4(2) . . . . ?
C1A O4A C1D C1B -16.8(16) . . . . ?
C1C C1B C1D O4A 18(2) . . . . ?
C1D O4A C1A C1C 8.5(16) . . . . ?
C1D C1B C1C C1A -14(2) . . . . ?
